data_4519317
loop_
_publ_author_name
'Zakharova, Lucia Ya'
'Voloshina, Alexandra D.'
'Ibatullina, Marina R.'
'Zhiltsova, Elena P.'
'Lukashenko, Svetlana S.'
'Kuznetsova, Darya A.'
'Kutyreva, Marianna P.'
'Sapunova, Anastasiia S.'
'Kufelkina, Anna A.'
'Kulik, Natalia V.'
'Kataeva, Olga'
'Ivshin, Kamil A.'
'Gubaidullin, Aidar T.'
'Salnikov, Vadim V.'
'Nizameev, Irek R.'
'Kadirov, Marsil K.'
'Sinyashin, Oleg G.'

_publ_section_title
;
 Self-Assembling Metallocomplexes of the Amphiphilic
 1,4-Diazabicyclo[2.2.2]octane Derivative as a Platform for the
 Development of Nonplatinum Anticancer Drugs.
;
_journal_issue 3
_journal_name_full 'ACS omega'
_journal_page_first 3073
_journal_page_last 3082
_journal_paper_doi 10.1021/acsomega.1c06465
_journal_volume 7
_journal_year 2022
_chemical_formula_moiety '3(C22 H45 N2), H2 La N5 O16, Br'
_chemical_formula_sum 'C66 H137 Br La N11 O16'
_chemical_formula_weight 1559.68
_space_group_crystal_system monoclinic
_space_group_IT_number 14
_space_group_name_Hall '-P 2ybc'
_space_group_name_H-M_alt 'P 1 21/c 1'
_atom_sites_solution_hydrogens mixed
_audit_creation_method SHELXL-2018/3
_cell_angle_alpha 90
_cell_angle_beta 108.716(2)
_cell_angle_gamma 90
_cell_formula_units_Z 4
_cell_length_a 29.689(5)
_cell_length_b 14.194(2)
_cell_length_c 20.253(3)
_cell_measurement_reflns_used 9798
_cell_measurement_temperature 150(2)
_cell_measurement_theta_max 23.55
_cell_measurement_theta_min 2.45
_cell_volume 8083(2)
_computing_cell_refinement 'APEX3 v2019.1-0'
_computing_data_collection 'Bruker APEX2'
_computing_data_reduction 'SAINT NT v6.0 (Bruker AXS, 2003)'
_computing_molecular_graphics 'Mercury CSD 4.1.0'
_computing_publication_material 'enCIFer Version 1.7.1'
_computing_structure_refinement 'SHELXL-2018/3 (Sheldrick, 2018)'
_computing_structure_solution 'SHELXT 2014/5 (Sheldrick, 2014)'
_diffrn_ambient_temperature 150(2)
_diffrn_measured_fraction_theta_full 1.000
_diffrn_measured_fraction_theta_max 0.995
_diffrn_measurement_device 'Bruker AXS Smart APEX II CCD'
_diffrn_measurement_device_type 'CCD area detector'
_diffrn_measurement_method '\f and \w scans'
_diffrn_radiation_type MoK\a
_diffrn_radiation_wavelength 0.71073
_diffrn_reflns_av_R_equivalents 0.0800
_diffrn_reflns_av_unetI/netI 0.0507
_diffrn_reflns_Laue_measured_fraction_full 1.000
_diffrn_reflns_Laue_measured_fraction_max 0.995
_diffrn_reflns_limit_h_max 39
_diffrn_reflns_limit_h_min -39
_diffrn_reflns_limit_k_max 19
_diffrn_reflns_limit_k_min -19
_diffrn_reflns_limit_l_max 27
_diffrn_reflns_limit_l_min -27
_diffrn_reflns_number 165523
_diffrn_reflns_point_group_measured_fraction_full 1.000
_diffrn_reflns_point_group_measured_fraction_max 0.995
_diffrn_reflns_theta_full 25.242
_diffrn_reflns_theta_max 28.569
_diffrn_reflns_theta_min 1.607
_exptl_absorpt_coefficient_mu 1.088
_exptl_absorpt_correction_T_max 0.5481
_exptl_absorpt_correction_T_min 0.3986
_exptl_absorpt_correction_type multi-scan
_exptl_absorpt_process_details SADABS-2016/2
_exptl_crystal_colour colorless
_exptl_crystal_density_diffrn 1.282
_exptl_crystal_description prizm
_exptl_crystal_F_000 3320
_exptl_crystal_size_max 0.246
_exptl_crystal_size_mid 0.173
_exptl_crystal_size_min 0.080
_refine_diff_density_max 1.047
_refine_diff_density_min -0.920
_refine_diff_density_rms 0.090
_refine_ls_extinction_method none
_refine_ls_goodness_of_fit_ref 1.021
_refine_ls_hydrogen_treatment mixed
_refine_ls_matrix_type full
_refine_ls_number_parameters 910
_refine_ls_number_reflns 20511
_refine_ls_number_restraints 368
_refine_ls_restrained_S_all 1.024
_refine_ls_R_factor_all 0.0819
_refine_ls_R_factor_gt 0.0471
_refine_ls_shift/su_max 0.002
_refine_ls_shift/su_mean 0.000
_refine_ls_structure_factor_coef Fsqd
_refine_ls_weighting_details 'w=1/[\s^2^(Fo^2^)+(0.0716P)^2^+5.0584P] where P=(Fo^2^+2Fc^2^)/3'
_refine_ls_weighting_scheme calc
_refine_ls_wR_factor_gt 0.1201
_refine_ls_wR_factor_ref 0.1381
_reflns_Friedel_coverage 0.000
_reflns_number_gt 13962
_reflns_number_total 20511
_reflns_threshold_expression 'I > 2\s(I)'
_cod_data_source_file ao1c06465_si_002.cif
_cod_data_source_block zakh2
_cod_original_sg_symbol_H-M 'P 21/c'
_cod_database_code 4519317
_shelx_shelxl_version_number 2018/3
_shelx_space_group_comment
;
The symmetry employed for this shelxl refinement is uniquely defined
by the following loop, which should always be used as a source of
symmetry information in preference to the above space-group names.
They are only intended as comments.
;
_shelx_estimated_absorpt_t_min 0.776
_shelx_estimated_absorpt_t_max 0.918

loop_
_space_group_symop_operation_xyz
'x, y, z'
'-x, y+1/2, -z+1/2'
'-x, -y, -z'
'x, -y-1/2, z-1/2'

loop_
_atom_site_label
_atom_site_type_symbol
_atom_site_fract_x
_atom_site_fract_y
_atom_site_fract_z
_atom_site_U_iso_or_equiv
_atom_site_adp_type
_atom_site_occupancy
_atom_site_site_symmetry_order
_atom_site_calc_flag
_atom_site_refinement_flags_posn
_atom_site_refinement_flags_adp
_atom_site_refinement_flags_occupancy
_atom_site_disorder_assembly
_atom_site_disorder_group
La1 La 0.58916(2) 0.72462(2) 0.67659(2) 0.02693(6) Uani 1 1 d . U . . .
Br1 Br 0.6553(3) 0.2495(5) 0.4401(4) 0.0452(15) Uani 0.13 1 d . . P A 1
Br2 Br 0.72250(16) 0.2748(4) 0.5813(2) 0.0598(11) Uani 0.1 1 d . . P B 2
Br3 Br 0.66579(17) 0.2413(3) 0.4205(2) 0.0464(13) Uani 0.46 1 d . . P C 3
Br4 Br 0.6755(3) 0.2331(6) 0.4110(4) 0.0414(11) Uani 0.31 1 d . . P D 4
N1 N 0.58036(10) 0.93903(17) 0.66371(13) 0.0319(6) Uani 1 1 d . U . . .
N2 N 0.52286(10) 0.71616(16) 0.52415(12) 0.0264(5) Uani 1 1 d . U . . .
N3 N 0.67121(10) 0.6535(2) 0.63041(14) 0.0374(6) Uani 1 1 d . U . . .
N4 N 0.67468(11) 0.7353(2) 0.80897(14) 0.0380(6) Uani 1 1 d . U . . .
N5 N 0.52672(10) 0.70690(15) 0.77098(12) 0.0271(5) Uani 1 1 d . U . . .
O1 O 0.56382(8) 0.89422(15) 0.70445(11) 0.0343(5) Uani 1 1 d . U . . .
O2 O 0.59815(9) 0.89090(15) 0.62549(11) 0.0381(5) Uani 1 1 d . U . . .
O3 O 0.57946(10) 1.02491(15) 0.66120(13) 0.0473(6) Uani 1 1 d . U . . .
O4 O 0.50790(9) 0.73923(16) 0.57441(12) 0.0381(5) Uani 1 1 d . U . . .
O5 O 0.56714(9) 0.70343(17) 0.53900(12) 0.0414(6) Uani 1 1 d . U . . .
O6 O 0.49548(10) 0.71089(18) 0.46476(12) 0.0489(6) Uani 1 1 d . U . . .
O7 O 0.66657(9) 0.73971(16) 0.64280(13) 0.0412(6) Uani 1 1 d . U . . .
O8 O 0.64011(9) 0.59743(15) 0.63770(12) 0.0391(5) Uani 1 1 d . U . . .
O9 O 0.70438(10) 0.6251(2) 0.61234(16) 0.0617(8) Uani 1 1 d . U . . .
O10 O 0.65990(9) 0.65710(15) 0.77957(12) 0.0387(5) Uani 1 1 d . U . . .
O1W O 0.55404(9) 0.56469(16) 0.67414(14) 0.0402(6) Uani 1 1 d D U . . .
H1WA H 0.5243(3) 0.554(3) 0.659(2) 0.057(13) Uiso 1 1 d D . . . .
H1WB H 0.5727(12) 0.5186(19) 0.689(2) 0.063(13) Uiso 1 1 d D . . . .
O11 O 0.65339(8) 0.80918(15) 0.77858(11) 0.0350(5) Uani 1 1 d . U . . .
O12 O 0.70696(11) 0.7404(2) 0.86417(14) 0.0569(7) Uani 1 1 d . U . . .
O13 O 0.57157(9) 0.70431(15) 0.79429(11) 0.0357(5) Uani 1 1 d . U . . .
O14 O 0.50747(8) 0.72947(14) 0.70766(11) 0.0339(5) Uani 1 1 d . U . . .
O15 O 0.50234(9) 0.68894(17) 0.80869(12) 0.0422(6) Uani 1 1 d . U . . .
N1A N 0.45920(10) 0.51320(19) 0.62897(13) 0.0345(6) Uani 1 1 d . U . . .
N2A N 0.37154(10) 0.46271(17) 0.58001(13) 0.0308(6) Uani 1 1 d . U . . .
C1A C 0.42989(12) 0.5643(2) 0.66429(16) 0.0359(7) Uani 1 1 d . U . . .
H1AA H 0.427998 0.631709 0.651053 0.043 Uiso 1 1 calc R U . . .
H1AB H 0.445104 0.560031 0.715429 0.043 Uiso 1 1 calc R U . . .
C2A C 0.37977(12) 0.5229(2) 0.64416(15) 0.0315(7) Uani 1 1 d . U . . .
H2AA H 0.376335 0.484264 0.682965 0.038 Uiso 1 1 calc R U . . .
H2AB H 0.355993 0.574276 0.634615 0.038 Uiso 1 1 calc R U . . .
C3A C 0.43944(13) 0.5332(2) 0.55318(17) 0.0405(8) Uani 1 1 d . U . . .
H3AA H 0.454739 0.491434 0.527506 0.049 Uiso 1 1 calc R U . . .
H3AB H 0.446602 0.599224 0.544275 0.049 Uiso 1 1 calc R U . . .
C4A C 0.38557(13) 0.5178(2) 0.52655(16) 0.0365(7) Uani 1 1 d . U . . .
H4AA H 0.368942 0.579244 0.518386 0.044 Uiso 1 1 calc R U . . .
H4AB H 0.376493 0.482787 0.481909 0.044 Uiso 1 1 calc R U . . .
C5A C 0.45437(13) 0.4118(2) 0.63929(17) 0.0374(7) Uani 1 1 d . U . . .
H5AA H 0.462079 0.398556 0.689697 0.045 Uiso 1 1 calc R U . . .
H5AB H 0.477217 0.376827 0.622090 0.045 Uiso 1 1 calc R U . . .
C6A C 0.40347(13) 0.3778(2) 0.60034(17) 0.0359(7) Uani 1 1 d . U . . .
H6AA H 0.403028 0.341989 0.558191 0.043 Uiso 1 1 calc R U . . .
H6AB H 0.392175 0.335874 0.630797 0.043 Uiso 1 1 calc R U . . .
C7A C 0.32097(13) 0.4287(2) 0.55222(18) 0.0411(8) Uani 1 1 d . U . . .
H7AA H 0.312367 0.400063 0.591108 0.049 Uiso 1 1 calc R U . . .
H7AB H 0.319202 0.378522 0.517550 0.049 Uiso 1 1 calc R U . . .
C8A C 0.28438(14) 0.5032(3) 0.5185(2) 0.0544(10) Uani 1 1 d . U . . .
H8AA H 0.291268 0.530323 0.477719 0.065 Uiso 1 1 calc R U . . .
H8AB H 0.285782 0.554563 0.552126 0.065 Uiso 1 1 calc R U . . .
C9A C 0.23521(17) 0.4594(4) 0.4954(3) 0.0861(16) Uani 1 1 d . U . . .
H9AA H 0.235457 0.403048 0.466645 0.103 Uiso 0.485(4) 1 calc R U P E 1
H9AB H 0.227474 0.438288 0.537072 0.103 Uiso 0.485(4) 1 calc R U P E 1
H9AC H 0.235457 0.403048 0.466645 0.103 Uiso 0.515(4) 1 calc R U P E 2
H9AD H 0.227474 0.438288 0.537072 0.103 Uiso 0.515(4) 1 calc R U P E 2
C10A C 0.1974(3) 0.5251(6) 0.4544(4) 0.128(2) Uani 0.485(4) 1 d . U P E 1
H10A H 0.184792 0.556431 0.488472 0.154 Uiso 0.485(4) 1 calc R U P E 1
H10B H 0.213790 0.574539 0.436196 0.154 Uiso 0.485(4) 1 calc R U P E 1
C11A C 0.1565(5) 0.4970(10) 0.3967(7) 0.096(2) Uani 0.485(4) 1 d . U P E 1
H11A H 0.167106 0.443628 0.373832 0.116 Uiso 0.485(4) 1 calc R U P E 1
H11B H 0.133259 0.470761 0.417534 0.116 Uiso 0.485(4) 1 calc R U P E 1
C12A C 0.1310(2) 0.5565(5) 0.3435(3) 0.0988(18) Uani 0.485(4) 1 d . U P E 1
H12A H 0.150780 0.569564 0.313389 0.119 Uiso 0.485(4) 1 calc R U P E 1
H12B H 0.126411 0.617076 0.364696 0.119 Uiso 0.485(4) 1 calc R U P E 1
C13A C 0.0816(4) 0.5220(9) 0.2961(6) 0.090(2) Uani 0.485(4) 1 d . U P E 1
H13A H 0.084225 0.453894 0.287590 0.108 Uiso 0.485(4) 1 calc R U P E 1
H13B H 0.058999 0.528875 0.322608 0.108 Uiso 0.485(4) 1 calc R U P E 1
C14A C 0.0616(2) 0.5658(5) 0.2316(3) 0.0911(17) Uani 0.485(4) 1 d . U P E 1
H14A H 0.084098 0.559020 0.204830 0.109 Uiso 0.485(4) 1 calc R U P E 1
H14B H 0.058752 0.633958 0.239859 0.109 Uiso 0.485(4) 1 calc R U P E 1
C15A C 0.0130(4) 0.5298(9) 0.1864(6) 0.090(3) Uani 0.485(4) 1 d . U P E 1
H15A H 0.016164 0.461315 0.179746 0.108 Uiso 0.485(4) 1 calc R U P E 1
H15B H -0.009109 0.537401 0.213601 0.108 Uiso 0.485(4) 1 calc R U P E 1
C16A C -0.0089(2) 0.5689(4) 0.1207(3) 0.0914(17) Uani 0.485(4) 1 d . U P E 1
H16A H 0.013325 0.561894 0.093668 0.110 Uiso 0.485(4) 1 calc R U P E 1
H16B H -0.012395 0.637271 0.127409 0.110 Uiso 0.485(4) 1 calc R U P E 1
C17A C -0.0570(4) 0.5325(9) 0.0755(6) 0.090(3) Uani 0.485(4) 1 d . U P E 1
H17A H -0.053062 0.464222 0.069149 0.108 Uiso 0.485(4) 1 calc R U P E 1
H17B H -0.078720 0.538501 0.103532 0.108 Uiso 0.485(4) 1 calc R U P E 1
C18A C -0.0809(2) 0.5683(5) 0.0107(3) 0.0937(17) Uani 0.485(4) 1 d . U P E 1
H18A H -0.059108 0.563285 -0.017244 0.112 Uiso 0.485(4) 1 calc R U P E 1
H18B H -0.085459 0.636400 0.017028 0.112 Uiso 0.485(4) 1 calc R U P E 1
C19A C -0.1288(5) 0.5302(10) -0.0346(7) 0.094(3) Uani 0.485(4) 1 d . U P E 1
H19A H -0.124054 0.462401 -0.041712 0.113 Uiso 0.485(4) 1 calc R U P E 1
H19B H -0.150374 0.533920 -0.006237 0.113 Uiso 0.485(4) 1 calc R U P E 1
C20A C -0.1533(2) 0.5665(5) -0.0988(3) 0.0976(18) Uani 0.485(4) 1 d . U P E 1
H20A H -0.130667 0.564092 -0.125507 0.117 Uiso 0.485(4) 1 calc R U P E 1
H20B H -0.157491 0.634133 -0.090317 0.117 Uiso 0.485(4) 1 calc R U P E 1
C21A C -0.1996(5) 0.5364(14) -0.1490(9) 0.117(5) Uani 0.485(4) 1 d . U P E 1
H21A H -0.195864 0.467790 -0.154224 0.140 Uiso 0.485(4) 1 calc R U P E 1
H21B H -0.222326 0.542800 -0.122583 0.140 Uiso 0.485(4) 1 calc R U P E 1
C22A C -0.2234(2) 0.5645(6) -0.2110(4) 0.135(3) Uani 0.485(4) 1 d . U P E 1
H22A H -0.252822 0.527946 -0.228487 0.202 Uiso 0.485(4) 1 calc R U P E 1
H22B H -0.231061 0.631430 -0.209807 0.202 Uiso 0.485(4) 1 calc R U P E 1
H22C H -0.204195 0.555272 -0.241932 0.202 Uiso 0.485(4) 1 calc R U P E 1
C10D C 0.1974(3) 0.5251(6) 0.4544(4) 0.128(2) Uani 0.515(4) 1 d . U P E 2
H10C H 0.167785 0.509107 0.464368 0.154 Uiso 0.515(4) 1 calc R U P E 2
H10D H 0.206616 0.589477 0.472543 0.154 Uiso 0.515(4) 1 calc R U P E 2
C11D C 0.1877(4) 0.5279(9) 0.3885(6) 0.096(2) Uani 0.515(4) 1 d . U P E 2
H11C H 0.194713 0.465383 0.372416 0.116 Uiso 0.515(4) 1 calc R U P E 2
H11D H 0.209045 0.574197 0.377198 0.116 Uiso 0.515(4) 1 calc R U P E 2
C12D C 0.1310(2) 0.5565(5) 0.3435(3) 0.0988(18) Uani 0.515(4) 1 d . U P E 2
H12C H 0.110138 0.521752 0.364602 0.119 Uiso 0.515(4) 1 calc R U P E 2
H12D H 0.126932 0.624409 0.351195 0.119 Uiso 0.515(4) 1 calc R U P E 2
C13D C 0.1151(4) 0.5418(9) 0.2770(6) 0.090(2) Uani 0.515(4) 1 d . U P E 2
H13C H 0.120071 0.474084 0.269706 0.108 Uiso 0.515(4) 1 calc R U P E 2
H13D H 0.135991 0.577220 0.256282 0.108 Uiso 0.515(4) 1 calc R U P E 2
C14D C 0.0616(2) 0.5658(5) 0.2316(3) 0.0911(17) Uani 0.515(4) 1 d . U P E 2
H14C H 0.040760 0.532456 0.253454 0.109 Uiso 0.515(4) 1 calc R U P E 2
H14D H 0.057078 0.634061 0.237292 0.109 Uiso 0.515(4) 1 calc R U P E 2
C15D C 0.0446(4) 0.5472(9) 0.1623(6) 0.090(3) Uani 0.515(4) 1 d . U P E 2
H15C H 0.050075 0.479475 0.155978 0.108 Uiso 0.515(4) 1 calc R U P E 2
H15D H 0.064361 0.582865 0.139680 0.108 Uiso 0.515(4) 1 calc R U P E 2
C16D C -0.0089(2) 0.5689(4) 0.1207(3) 0.0914(17) Uani 0.515(4) 1 d . U P E 2
H16C H -0.028419 0.534074 0.144187 0.110 Uiso 0.515(4) 1 calc R U P E 2
H16D H -0.014049 0.636783 0.126947 0.110 Uiso 0.515(4) 1 calc R U P E 2
C17D C -0.0277(4) 0.5501(9) 0.0510(6) 0.090(3) Uani 0.515(4) 1 d . U P E 2
H17C H -0.021456 0.482806 0.044504 0.108 Uiso 0.515(4) 1 calc R U P E 2
H17D H -0.008997 0.586924 0.027284 0.108 Uiso 0.515(4) 1 calc R U P E 2
C18D C -0.0809(2) 0.5683(5) 0.0107(3) 0.0937(17) Uani 0.515(4) 1 d . U P E 2
H18C H -0.099622 0.531959 0.034571 0.112 Uiso 0.515(4) 1 calc R U P E 2
H18D H -0.087098 0.635763 0.016757 0.112 Uiso 0.515(4) 1 calc R U P E 2
C19D C -0.0998(4) 0.5489(9) -0.0591(6) 0.094(3) Uani 0.515(4) 1 d . U P E 2
H19C H -0.093400 0.481548 -0.065374 0.113 Uiso 0.515(4) 1 calc R U P E 2
H19D H -0.081374 0.585736 -0.083186 0.113 Uiso 0.515(4) 1 calc R U P E 2
C20D C -0.1533(2) 0.5665(5) -0.0988(3) 0.0976(18) Uani 0.515(4) 1 d . U P E 2
H20C H -0.171513 0.533708 -0.072362 0.117 Uiso 0.515(4) 1 calc R U P E 2
H20D H -0.158998 0.634770 -0.095309 0.117 Uiso 0.515(4) 1 calc R U P E 2
C21D C -0.1735(5) 0.5423(13) -0.1668(8) 0.117(5) Uani 0.515(4) 1 d . U P E 2
H21C H -0.170361 0.473017 -0.168735 0.140 Uiso 0.515(4) 1 calc R U P E 2
H21D H -0.152715 0.569139 -0.191681 0.140 Uiso 0.515(4) 1 calc R U P E 2
C22D C -0.2234(2) 0.5645(6) -0.2110(4) 0.135(3) Uani 0.515(4) 1 d . U P E 2
H22D H -0.229029 0.539195 -0.258046 0.202 Uiso 0.515(4) 1 calc R U P E 2
H22E H -0.245748 0.535767 -0.190419 0.202 Uiso 0.515(4) 1 calc R U P E 2
H22F H -0.227917 0.632900 -0.213606 0.202 Uiso 0.515(4) 1 calc R U P E 2
N1B N 0.46741(10) 0.96961(18) 0.56608(13) 0.0350(6) Uani 1 1 d . U . . .
N2B N 0.38245(10) 1.02759(18) 0.55052(13) 0.0320(6) Uani 1 1 d . U . . .
C1B C 0.45713(12) 0.9617(2) 0.63210(17) 0.0380(8) Uani 1 1 d . U . . .
H1BA H 0.477596 1.006028 0.666550 0.046 Uiso 1 1 calc R U . . .
H1BB H 0.464522 0.897016 0.650751 0.046 Uiso 1 1 calc R U . . .
C2B C 0.40471(12) 0.9838(2) 0.62166(16) 0.0351(7) Uani 1 1 d . U . . .
H2BA H 0.387614 0.925152 0.625335 0.042 Uiso 1 1 calc R U . . .
H2BB H 0.402317 1.027880 0.658270 0.042 Uiso 1 1 calc R U . . .
C3B C 0.46159(13) 1.0690(2) 0.54445(17) 0.0360(7) Uani 1 1 d . U . . .
H3BA H 0.464568 1.074831 0.497311 0.043 Uiso 1 1 calc R U . . .
H3BB H 0.487303 1.106744 0.576934 0.043 Uiso 1 1 calc R U . . .
C4B C 0.41336(13) 1.1085(2) 0.54345(16) 0.0345(7) Uani 1 1 d . U . . .
H4BA H 0.417715 1.153344 0.582440 0.041 Uiso 1 1 calc R U . . .
H4BB H 0.398148 1.142385 0.499153 0.041 Uiso 1 1 calc R U . . .
C5B C 0.43236(13) 0.9132(2) 0.51328(18) 0.0410(8) Uani 1 1 d . U . . .
H5BA H 0.432358 0.848083 0.530726 0.049 Uiso 1 1 calc R U . . .
H5BB H 0.441490 0.910547 0.470408 0.049 Uiso 1 1 calc R U . . .
C6B C 0.38218(12) 0.9548(2) 0.49573(16) 0.0349(7) Uani 1 1 d . U . . .
H6BA H 0.372699 0.984493 0.449053 0.042 Uiso 1 1 calc R U . . .
H6BB H 0.359072 0.904280 0.495245 0.042 Uiso 1 1 calc R U . . .
C7B C 0.33260(13) 1.0577(3) 0.54399(18) 0.0435(8) Uani 1 1 d . U . . .
H7BA H 0.316128 1.003610 0.556954 0.052 Uiso 1 1 calc R U . . .
H7BB H 0.334511 1.108335 0.578416 0.052 Uiso 1 1 calc R U . . .
C8B C 0.30251(15) 1.0924(4) 0.4738(2) 0.0618(11) Uani 1 1 d . U . . .
H8BA H 0.297818 1.040852 0.439326 0.074 Uiso 1 1 calc R U . . .
H8BB H 0.319106 1.144663 0.458871 0.074 Uiso 1 1 calc R U . . .
C9B C 0.25406(15) 1.1268(3) 0.4757(2) 0.0581(10) Uani 1 1 d . U . . .
H9BA H 0.237272 1.073400 0.488918 0.070 Uiso 1 1 calc R U . F 1
H9BB H 0.259197 1.175607 0.512276 0.070 Uiso 1 1 calc R U . F 1
C10B C 0.22303(16) 1.1667(4) 0.4082(3) 0.0736(11) Uani 0.777(10) 1 d D U P G 1
H10E H 0.214023 1.115569 0.373144 0.088 Uiso 0.777(10) 1 calc R U P G 1
H10F H 0.241333 1.214087 0.391575 0.088 Uiso 0.777(10) 1 calc R U P G 1
C11B C 0.1784(2) 1.2121(5) 0.4137(3) 0.0736(11) Uani 0.777(10) 1 d D U P G 1
H11E H 0.187324 1.260991 0.450462 0.088 Uiso 0.777(10) 1 calc R U P G 1
H11F H 0.159203 1.163932 0.427777 0.088 Uiso 0.777(10) 1 calc R U P G 1
C12B C 0.1485(2) 1.2568(5) 0.3458(3) 0.120(2) Uani 0.777(10) 1 d D U P G 1
H12E H 0.134093 1.314523 0.357927 0.144 Uiso 0.777(10) 1 calc R U P G 1
H12F H 0.170473 1.277467 0.320834 0.144 Uiso 0.777(10) 1 calc R U P G 1
C10E C 0.22303(16) 1.1667(4) 0.4082(3) 0.0736(11) Uani 0.223(10) 1 d D U P G 2
H10G H 0.233036 1.233135 0.407910 0.088 Uiso 0.223(10) 1 calc R U P G 2
H10H H 0.232660 1.134321 0.371561 0.088 Uiso 0.223(10) 1 calc R U P G 2
C11E C 0.1701(2) 1.1682(10) 0.3823(14) 0.0736(11) Uani 0.223(10) 1 d D U P G 2
H11G H 0.158396 1.158248 0.422398 0.088 Uiso 0.223(10) 1 calc R U P G 2
H11H H 0.158787 1.114646 0.349899 0.088 Uiso 0.223(10) 1 calc R U P G 2
C12E C 0.1485(2) 1.2568(5) 0.3458(3) 0.120(2) Uani 0.223(10) 1 d D U P G 2
H12G H 0.137172 1.300148 0.375452 0.144 Uiso 0.223(10) 1 calc R U P G 2
H12H H 0.169201 1.290448 0.323830 0.144 Uiso 0.223(10) 1 calc R U P G 2
C13B C 0.1094(2) 1.2024(4) 0.2951(3) 0.0901(16) Uani 1 1 d D U . . .
H13E H 0.087737 1.179677 0.320060 0.108 Uiso 1 1 calc R U . G 1
H13F H 0.123680 1.146088 0.280914 0.108 Uiso 1 1 calc R U . G 1
C14B C 0.0792(2) 1.2521(4) 0.2290(4) 0.0960(18) Uani 1 1 d . U . . .
H14E H 0.068674 1.313109 0.242748 0.115 Uiso 1 1 calc R U . . .
H14F H 0.099911 1.266438 0.200495 0.115 Uiso 1 1 calc R U . . .
C15B C 0.0376(2) 1.2030(5) 0.1852(4) 0.1016(19) Uani 1 1 d . U . . .
H15E H 0.016587 1.189553 0.213393 0.122 Uiso 1 1 calc R U . . .
H15F H 0.048000 1.141709 0.171810 0.122 Uiso 1 1 calc R U . . .
C16B C 0.0085(2) 1.2534(5) 0.1192(4) 0.102(2) Uani 1 1 d . U . . .
H16E H -0.001603 1.314943 0.132721 0.122 Uiso 1 1 calc R U . . .
H16F H 0.029512 1.266428 0.091000 0.122 Uiso 1 1 calc R U . . .
C17B C -0.0341(2) 1.2044(5) 0.0746(4) 0.107(2) Uani 1 1 d . U . . .
H17E H -0.055552 1.192794 0.102392 0.129 Uiso 1 1 calc R U . . .
H17F H -0.024177 1.142248 0.061910 0.129 Uiso 1 1 calc R U . . .
C18B C -0.0619(2) 1.2540(5) 0.0088(4) 0.113(2) Uani 1 1 d . U . . .
H18E H -0.071135 1.316602 0.021780 0.135 Uiso 1 1 calc R U . . .
H18F H -0.040323 1.264936 -0.018911 0.135 Uiso 1 1 calc R U . . .
C19B C -0.1059(3) 1.2072(5) -0.0377(5) 0.124(3) Uani 1 1 d . U . . .
H19E H -0.129417 1.203892 -0.012523 0.148 Uiso 1 1 calc R U . . .
H19F H -0.097725 1.141784 -0.046398 0.148 Uiso 1 1 calc R U . . .
C20B C -0.1294(3) 1.2552(5) -0.1082(5) 0.128(3) Uani 1 1 d . U . . .
H20E H -0.136917 1.320976 -0.099390 0.154 Uiso 1 1 calc R U . . .
H20F H -0.105947 1.257519 -0.133587 0.154 Uiso 1 1 calc R U . . .
C21B C -0.1734(3) 1.2106(6) -0.1542(6) 0.158(4) Uani 1 1 d . U . . .
H21E H -0.198654 1.216080 -0.132315 0.189 Uiso 1 1 calc R U . . .
H21F H -0.167344 1.142696 -0.158907 0.189 Uiso 1 1 calc R U . . .
C22B C -0.1907(3) 1.2552(6) -0.2266(5) 0.144(3) Uani 1 1 d . U . . .
H22G H -0.218811 1.221322 -0.255701 0.216 Uiso 1 1 calc R U . . .
H22H H -0.165444 1.251633 -0.247995 0.216 Uiso 1 1 calc R U . . .
H22I H -0.198915 1.321352 -0.222547 0.216 Uiso 1 1 calc R U . . .
N1C N 0.60698(10) 0.40201(18) 0.69877(14) 0.0358(6) Uani 1 1 d . U . . .
N2C N 0.64887(10) 0.24616(17) 0.69011(14) 0.0318(6) Uani 1 1 d . U . . .
C1C C 0.65717(12) 0.4056(2) 0.74209(17) 0.0365(7) Uani 1 1 d . U . . .
H1CA H 0.659506 0.406036 0.791961 0.044 Uiso 1 1 calc R U . . .
H1CB H 0.671827 0.464260 0.732117 0.044 Uiso 1 1 calc R U . . .
C2C C 0.68403(12) 0.3198(2) 0.72708(17) 0.0357(7) Uani 1 1 d . U . . .
H2CA H 0.703464 0.339048 0.697750 0.043 Uiso 1 1 calc R U . . .
H2CB H 0.705604 0.294025 0.771368 0.043 Uiso 1 1 calc R U . . .
C3C C 0.60528(14) 0.3835(2) 0.62633(17) 0.0425(8) Uani 1 1 d . U . . .
H3CA H 0.626167 0.428765 0.612895 0.051 Uiso 1 1 calc R U . . .
H3CB H 0.572396 0.392774 0.594642 0.051 Uiso 1 1 calc R U . . .
C4C C 0.62137(14) 0.2830(2) 0.61850(17) 0.0425(8) Uani 1 1 d . U . . .
H4CA H 0.593390 0.242419 0.596824 0.051 Uiso 1 1 calc R U . . .
H4CB H 0.641775 0.282600 0.588261 0.051 Uiso 1 1 calc R U . . .
C5C C 0.58425(14) 0.3221(2) 0.7218(2) 0.0436(8) Uani 1 1 d . U . . .
H5CA H 0.552445 0.310915 0.687355 0.052 Uiso 1 1 calc R U . . .
H5CB H 0.579898 0.337542 0.767001 0.052 Uiso 1 1 calc R U . . .
C6C C 0.61430(13) 0.2321(2) 0.72971(19) 0.0381(8) Uani 1 1 d . U . . .
H6CA H 0.631695 0.220167 0.779558 0.046 Uiso 1 1 calc R U . . .
H6CB H 0.593541 0.177284 0.710798 0.046 Uiso 1 1 calc R U . . .
C7C C 0.67280(13) 0.1557(2) 0.68101(18) 0.0379(8) Uani 1 1 d . U . . .
H7CA H 0.696773 0.170553 0.658021 0.046 Uiso 1 1 calc R U . . .
H7CB H 0.648649 0.114253 0.649152 0.046 Uiso 1 1 calc R U . . .
C8C C 0.69711(14) 0.1015(2) 0.74729(18) 0.0420(8) Uani 1 1 d . U . . .
H8CA H 0.673111 0.079866 0.768395 0.050 Uiso 1 1 calc R U . . .
H8CB H 0.719875 0.143154 0.781182 0.050 Uiso 1 1 calc R U . . .
C9C C 0.72327(15) 0.0173(3) 0.7314(2) 0.0518(10) Uani 1 1 d . U . . .
H9CA H 0.744698 0.038678 0.705740 0.062 Uiso 1 1 calc R U . . .
H9CB H 0.699947 -0.027022 0.701048 0.062 Uiso 1 1 calc R U . . .
C10C C 0.75264(16) -0.0344(3) 0.7981(2) 0.0559(10) Uani 1 1 d . U . . .
H10I H 0.773905 0.011299 0.830251 0.067 Uiso 1 1 calc R U . . .
H10J H 0.730843 -0.060502 0.821613 0.067 Uiso 1 1 calc R U . . .
C11C C 0.7822(2) -0.1133(3) 0.7837(3) 0.0774(14) Uani 1 1 d . U . . .
H11I H 0.801962 -0.087978 0.756646 0.093 Uiso 1 1 calc R U . . .
H11J H 0.760659 -0.161358 0.754530 0.093 Uiso 1 1 calc R U . . .
C12C C 0.8146(2) -0.1605(3) 0.8496(3) 0.0789(15) Uani 1 1 d . U . . .
H12I H 0.795040 -0.179605 0.878792 0.095 Uiso 1 1 calc R U . . .
H12J H 0.827845 -0.218562 0.835945 0.095 Uiso 1 1 calc R U . . .
C13C C 0.85513(19) -0.1007(4) 0.8930(3) 0.0802(14) Uani 1 1 d . U . . .
H13G H 0.841929 -0.043587 0.908042 0.096 Uiso 1 1 calc R U . . .
H13H H 0.874236 -0.080077 0.863585 0.096 Uiso 1 1 calc R U . . .
C14C C 0.8881(2) -0.1504(4) 0.9578(3) 0.0838(15) Uani 1 1 d . U . . .
H14G H 0.868803 -0.169762 0.987355 0.101 Uiso 1 1 calc R U . . .
H14H H 0.900244 -0.208519 0.942484 0.101 Uiso 1 1 calc R U . . .
C15C C 0.92998(19) -0.0944(4) 1.0022(3) 0.0868(16) Uani 1 1 d . U . . .
H15G H 0.918231 -0.033950 1.014903 0.104 Uiso 1 1 calc R U . . .
H15H H 0.950892 -0.079475 0.974155 0.104 Uiso 1 1 calc R U . . .
C16C C 0.9593(2) -0.1437(4) 1.0686(3) 0.0920(17) Uani 1 1 d . U . . .
H16G H 0.938265 -0.159026 1.096362 0.110 Uiso 1 1 calc R U . . .
H16H H 0.971157 -0.203881 1.055781 0.110 Uiso 1 1 calc R U . . .
C17C C 1.0011(2) -0.0884(4) 1.1138(4) 0.1008(19) Uani 1 1 d . U . . .
H17G H 0.989594 -0.027032 1.125225 0.121 Uiso 1 1 calc R U . . .
H17H H 1.023053 -0.075528 1.086987 0.121 Uiso 1 1 calc R U . . .
C18C C 1.0286(2) -0.1375(4) 1.1812(4) 0.1018(19) Uani 1 1 d . U . . .
H18G H 1.006515 -0.149875 1.207950 0.122 Uiso 1 1 calc R U . . .
H18H H 1.039507 -0.199332 1.169522 0.122 Uiso 1 1 calc R U . . .
C19C C 1.0713(2) -0.0848(5) 1.2279(4) 0.117(2) Uani 1 1 d . U . . .
H19G H 1.060492 -0.022542 1.239063 0.140 Uiso 1 1 calc R U . . .
H19H H 1.093667 -0.073412 1.201536 0.140 Uiso 1 1 calc R U . . .
C20C C 1.0981(2) -0.1343(5) 1.2961(4) 0.113(2) Uani 1 1 d . U . . .
H20G H 1.076514 -0.140703 1.324299 0.136 Uiso 1 1 calc R U . . .
H20H H 1.106481 -0.198660 1.285145 0.136 Uiso 1 1 calc R U . . .
C21C C 1.1430(3) -0.0856(6) 1.3398(5) 0.144(3) Uani 1 1 d . U . . .
H21G H 1.164542 -0.078311 1.311648 0.172 Uiso 1 1 calc R U . . .
H21H H 1.134693 -0.021680 1.351819 0.172 Uiso 1 1 calc R U . . .
C22C C 1.1689(3) -0.1373(6) 1.4060(5) 0.151(3) Uani 1 1 d . U . . .
H22J H 1.182331 -0.195775 1.394652 0.227 Uiso 1 1 calc R U . . .
H22K H 1.146638 -0.152249 1.431317 0.227 Uiso 1 1 calc R U . . .
H22L H 1.194565 -0.097535 1.435264 0.227 Uiso 1 1 calc R U . . .

loop_
_atom_site_aniso_label
_atom_site_aniso_U_11
_atom_site_aniso_U_22
_atom_site_aniso_U_33
_atom_site_aniso_U_23
_atom_site_aniso_U_13
_atom_site_aniso_U_12
La1 0.04117(11) 0.01771(8) 0.02388(9) 0.00009(6) 0.01318(7) 0.00001(7)
Br1 0.071(3) 0.0141(15) 0.062(4) 0.003(2) 0.038(3) -0.0002(15)
Br2 0.059(3) 0.085(3) 0.040(2) 0.007(2) 0.0213(19) -0.009(2)
Br3 0.078(3) 0.0234(13) 0.039(2) -0.0013(12) 0.0206(12) -0.0033(16)
Br4 0.069(3) 0.0255(13) 0.0281(13) -0.0049(9) 0.0128(14) -0.0055(16)
N1 0.0484(17) 0.0207(11) 0.0271(13) -0.0011(10) 0.0129(12) -0.0043(11)
N2 0.0414(15) 0.0195(11) 0.0182(11) -0.0006(9) 0.0096(10) -0.0032(11)
N3 0.0440(16) 0.0378(15) 0.0332(14) -0.0065(12) 0.0162(13) 0.0009(13)
N4 0.0461(16) 0.0393(15) 0.0302(14) -0.0020(12) 0.0143(12) 0.0035(13)
N5 0.0462(16) 0.0152(11) 0.0243(12) -0.0006(9) 0.0173(11) -0.0018(10)
O1 0.0517(14) 0.0251(10) 0.0308(11) 0.0026(9) 0.0196(10) 0.0003(10)
O2 0.0618(16) 0.0258(11) 0.0335(12) 0.0011(9) 0.0247(11) -0.0001(10)
O3 0.0735(18) 0.0163(10) 0.0556(15) -0.0039(10) 0.0255(14) -0.0063(11)
O4 0.0491(14) 0.0377(12) 0.0303(11) -0.0010(9) 0.0166(10) 0.0037(11)
O5 0.0490(15) 0.0464(14) 0.0323(12) -0.0038(10) 0.0178(11) 0.0025(11)
O6 0.0622(17) 0.0487(15) 0.0288(12) -0.0056(11) 0.0049(12) 0.0011(13)
O7 0.0505(15) 0.0315(12) 0.0473(14) -0.0033(10) 0.0234(12) -0.0049(11)
O8 0.0498(14) 0.0277(11) 0.0427(13) -0.0048(10) 0.0188(11) -0.0029(10)
O9 0.0555(17) 0.070(2) 0.0704(19) -0.0185(16) 0.0355(15) 0.0030(15)
O10 0.0497(14) 0.0265(11) 0.0374(12) -0.0008(9) 0.0106(11) 0.0047(10)
O1W 0.0384(15) 0.0208(11) 0.0622(16) -0.0013(10) 0.0171(13) 0.0018(10)
O11 0.0459(13) 0.0263(10) 0.0330(11) -0.0005(9) 0.0126(10) 0.0013(10)
O12 0.0611(18) 0.0571(17) 0.0380(15) -0.0055(12) -0.0045(13) 0.0065(14)
O13 0.0457(14) 0.0339(12) 0.0292(11) 0.0017(9) 0.0144(10) -0.0019(10)
O14 0.0452(13) 0.0284(11) 0.0299(11) 0.0042(9) 0.0147(10) 0.0025(10)
O15 0.0557(15) 0.0392(13) 0.0408(13) 0.0073(11) 0.0283(12) 0.0030(12)
N1A 0.0447(16) 0.0308(13) 0.0306(14) -0.0014(11) 0.0156(12) -0.0009(12)
N2A 0.0450(15) 0.0232(12) 0.0263(13) -0.0007(10) 0.0146(12) -0.0042(11)
C1A 0.045(2) 0.0327(16) 0.0301(16) -0.0056(13) 0.0128(15) -0.0003(14)
C2A 0.0446(19) 0.0278(15) 0.0240(14) -0.0021(12) 0.0136(14) 0.0011(13)
C3A 0.057(2) 0.0358(17) 0.0356(17) 0.0030(14) 0.0251(17) -0.0039(16)
C4A 0.056(2) 0.0308(16) 0.0252(15) 0.0047(13) 0.0157(15) -0.0058(15)
C5A 0.050(2) 0.0295(16) 0.0376(18) 0.0016(13) 0.0207(16) 0.0039(15)
C6A 0.057(2) 0.0213(14) 0.0334(17) -0.0004(12) 0.0200(16) 0.0013(14)
C7A 0.049(2) 0.0373(18) 0.0348(18) 0.0012(14) 0.0108(16) -0.0102(15)
C8A 0.058(2) 0.051(2) 0.048(2) 0.0037(18) 0.0070(19) -0.0036(19)
C9A 0.054(3) 0.113(5) 0.081(3) -0.017(3) 0.007(2) -0.007(3)
C10A 0.123(2) 0.128(3) 0.128(2) -0.0015(14) 0.0325(14) 0.0040(14)
C11A 0.096(3) 0.096(3) 0.095(2) 0.0010(14) 0.0283(14) 0.0021(14)
C12A 0.086(4) 0.101(5) 0.103(4) -0.002(4) 0.022(3) 0.021(3)
C13A 0.072(5) 0.091(6) 0.097(5) 0.009(5) 0.013(4) 0.011(5)
C14A 0.094(4) 0.099(4) 0.079(3) 0.012(3) 0.027(3) 0.027(3)
C15A 0.087(5) 0.083(5) 0.086(5) -0.003(4) 0.009(4) 0.022(5)
C16A 0.094(4) 0.094(4) 0.084(3) 0.007(3) 0.026(3) 0.021(3)
C17A 0.088(6) 0.078(5) 0.090(5) -0.010(4) 0.011(4) 0.024(5)
C18A 0.093(4) 0.096(4) 0.088(4) 0.005(3) 0.024(3) 0.013(3)
C19A 0.093(6) 0.092(6) 0.086(5) -0.010(5) 0.013(4) 0.025(6)
C20A 0.083(4) 0.095(4) 0.107(4) -0.014(4) 0.020(3) 0.005(3)
C21A 0.073(7) 0.124(7) 0.128(8) -0.035(7) -0.002(6) 0.024(8)
C22A 0.071(4) 0.154(7) 0.150(6) -0.044(6) -0.005(4) 0.029(4)
C10D 0.123(2) 0.128(3) 0.128(2) -0.0015(14) 0.0325(14) 0.0040(14)
C11D 0.096(3) 0.096(3) 0.095(2) 0.0010(14) 0.0283(14) 0.0021(14)
C12D 0.086(4) 0.101(5) 0.103(4) -0.002(4) 0.022(3) 0.021(3)
C13D 0.072(5) 0.091(6) 0.097(5) 0.009(5) 0.013(4) 0.011(5)
C14D 0.094(4) 0.099(4) 0.079(3) 0.012(3) 0.027(3) 0.027(3)
C15D 0.087(5) 0.083(5) 0.086(5) -0.003(4) 0.009(4) 0.022(5)
C16D 0.094(4) 0.094(4) 0.084(3) 0.007(3) 0.026(3) 0.021(3)
C17D 0.088(6) 0.078(5) 0.090(5) -0.010(4) 0.011(4) 0.024(5)
C18D 0.093(4) 0.096(4) 0.088(4) 0.005(3) 0.024(3) 0.013(3)
C19D 0.093(6) 0.092(6) 0.086(5) -0.010(5) 0.013(4) 0.025(6)
C20D 0.083(4) 0.095(4) 0.107(4) -0.014(4) 0.020(3) 0.005(3)
C21D 0.073(7) 0.124(7) 0.128(8) -0.035(7) -0.002(6) 0.024(8)
C22D 0.071(4) 0.154(7) 0.150(6) -0.044(6) -0.005(4) 0.029(4)
N1B 0.0485(17) 0.0276(13) 0.0309(14) -0.0018(11) 0.0158(12) 0.0034(12)
N2B 0.0463(16) 0.0247(12) 0.0276(13) -0.0019(10) 0.0153(12) 0.0007(11)
C1B 0.050(2) 0.0305(16) 0.0343(17) 0.0046(13) 0.0144(16) 0.0019(15)
C2B 0.052(2) 0.0299(16) 0.0266(15) 0.0006(12) 0.0179(15) -0.0033(15)
C3B 0.052(2) 0.0302(16) 0.0304(16) -0.0023(13) 0.0195(15) -0.0049(15)
C4B 0.058(2) 0.0212(14) 0.0279(15) 0.0001(12) 0.0182(15) -0.0017(14)
C5B 0.053(2) 0.0301(16) 0.0419(19) -0.0107(14) 0.0189(17) -0.0001(15)
C6B 0.050(2) 0.0265(15) 0.0307(16) -0.0075(12) 0.0163(15) -0.0030(14)
C7B 0.050(2) 0.047(2) 0.0365(18) -0.0037(15) 0.0188(16) 0.0041(17)
C8B 0.061(3) 0.079(3) 0.049(2) 0.014(2) 0.022(2) 0.017(2)
C9B 0.058(2) 0.059(3) 0.057(2) -0.007(2) 0.019(2) 0.002(2)
C10B 0.0691(16) 0.0730(18) 0.0789(17) 0.0012(14) 0.0240(14) 0.0023(14)
C11B 0.0691(16) 0.0730(18) 0.0789(17) 0.0012(14) 0.0240(14) 0.0023(14)
C12B 0.114(3) 0.118(3) 0.124(3) 0.0110(18) 0.0324(17) 0.0027(18)
C10E 0.0691(16) 0.0730(18) 0.0789(17) 0.0012(14) 0.0240(14) 0.0023(14)
C11E 0.0691(16) 0.0730(18) 0.0789(17) 0.0012(14) 0.0240(14) 0.0023(14)
C12E 0.114(3) 0.118(3) 0.124(3) 0.0110(18) 0.0324(17) 0.0027(18)
C13B 0.096(4) 0.070(3) 0.111(4) 0.009(3) 0.042(3) 0.005(3)
C14B 0.065(3) 0.092(4) 0.138(5) 0.028(4) 0.041(3) 0.026(3)
C15B 0.098(4) 0.084(4) 0.128(5) 0.012(4) 0.044(3) -0.003(3)
C16B 0.067(3) 0.094(4) 0.149(6) 0.018(4) 0.040(3) 0.022(3)
C17B 0.093(4) 0.088(4) 0.142(6) 0.009(4) 0.038(4) -0.001(3)
C18B 0.079(4) 0.094(5) 0.161(6) 0.011(4) 0.034(4) 0.021(3)
C19B 0.094(5) 0.087(5) 0.177(7) 0.007(5) 0.026(4) -0.012(4)
C20B 0.089(5) 0.095(5) 0.188(7) 0.011(5) 0.027(4) 0.002(4)
C21B 0.106(6) 0.112(6) 0.213(9) 0.018(6) -0.007(6) -0.028(5)
C22B 0.090(5) 0.143(7) 0.197(8) -0.018(6) 0.045(5) 0.008(5)
N1C 0.0456(16) 0.0224(12) 0.0384(15) -0.0010(11) 0.0121(13) -0.0012(12)
N2C 0.0453(16) 0.0214(11) 0.0302(14) -0.0026(10) 0.0142(12) -0.0015(11)
C1C 0.047(2) 0.0230(14) 0.0370(17) -0.0041(13) 0.0099(15) -0.0044(14)
C2C 0.0398(18) 0.0276(15) 0.0380(17) -0.0009(13) 0.0101(15) -0.0039(14)
C3C 0.055(2) 0.0299(16) 0.0359(17) 0.0000(14) 0.0053(16) 0.0029(16)
C4C 0.057(2) 0.0350(17) 0.0299(16) -0.0046(14) 0.0066(15) 0.0087(16)
C5C 0.053(2) 0.0214(15) 0.063(2) -0.0027(15) 0.0281(19) -0.0026(15)
C6C 0.049(2) 0.0249(15) 0.048(2) -0.0032(14) 0.0260(17) -0.0044(14)
C7C 0.049(2) 0.0279(15) 0.0417(18) -0.0027(13) 0.0214(16) 0.0040(14)
C8C 0.055(2) 0.0307(17) 0.0425(19) 0.0029(14) 0.0180(17) 0.0084(16)
C9C 0.067(3) 0.0336(18) 0.062(2) 0.0071(17) 0.031(2) 0.0145(18)
C10C 0.071(3) 0.0320(19) 0.070(3) 0.0094(18) 0.029(2) 0.0139(18)
C11C 0.095(4) 0.050(3) 0.089(3) 0.004(2) 0.033(3) 0.030(3)
C12C 0.088(4) 0.052(3) 0.098(4) 0.006(3) 0.031(3) 0.030(3)
C13C 0.084(3) 0.069(3) 0.098(4) 0.026(3) 0.043(3) 0.032(3)
C14C 0.085(4) 0.068(3) 0.103(4) 0.020(3) 0.037(3) 0.028(3)
C15C 0.075(3) 0.072(3) 0.119(4) 0.023(3) 0.039(3) 0.023(3)
C16C 0.079(4) 0.068(3) 0.128(5) 0.019(3) 0.032(3) 0.017(3)
C17C 0.084(4) 0.076(4) 0.139(5) 0.026(4) 0.030(3) 0.013(3)
C18C 0.084(4) 0.076(4) 0.137(5) 0.007(4) 0.024(3) 0.008(3)
C19C 0.097(5) 0.076(4) 0.159(6) 0.007(4) 0.015(4) 0.004(4)
C20C 0.090(4) 0.078(4) 0.157(6) -0.002(4) 0.021(4) 0.008(3)
C21C 0.107(6) 0.106(6) 0.183(8) -0.017(5) -0.001(5) 0.001(5)
C22C 0.113(6) 0.123(7) 0.180(8) -0.027(6) -0.006(5) 0.015(5)

loop_
_atom_type_symbol
_atom_type_description
_atom_type_scat_dispersion_real
_atom_type_scat_dispersion_imag
_atom_type_scat_source
C C 0.0033 0.0016 'International Tables Vol C Tables 4.2.6.8 and 6.1.1.4'
H H 0.0000 0.0000 'International Tables Vol C Tables 4.2.6.8 and 6.1.1.4'
Br Br -0.2901 2.4595 'International Tables Vol C Tables 4.2.6.8 and 6.1.1.4'
La La -0.2871 2.4523 'International Tables Vol C Tables 4.2.6.8 and 6.1.1.4'
N N 0.0061 0.0033 'International Tables Vol C Tables 4.2.6.8 and 6.1.1.4'
O O 0.0106 0.0060 'International Tables Vol C Tables 4.2.6.8 and 6.1.1.4'

loop_
_geom_angle_atom_site_label_1
_geom_angle_atom_site_label_2
_geom_angle_atom_site_label_3
_geom_angle
_geom_angle_site_symmetry_1
_geom_angle_site_symmetry_3
_geom_angle_publ_flag
O1W La1 O7 117.89(8) . . ?
O1W La1 O11 129.00(8) . . ?
O7 La1 O11 71.85(7) . . ?
O1W La1 O13 73.32(8) . . ?
O7 La1 O13 134.32(8) . . ?
O11 La1 O13 68.79(7) . . ?
O1W La1 O10 84.61(8) . . ?
O7 La1 O10 71.96(8) . . ?
O11 La1 O10 48.93(7) . . ?
O13 La1 O10 65.01(7) . . ?
O1W La1 O2 154.97(8) . . ?
O7 La1 O2 67.24(7) . . ?
O11 La1 O2 75.98(7) . . ?
O13 La1 O2 122.27(7) . . ?
O10 La1 O2 119.05(7) . . ?
O1W La1 O8 69.29(8) . . ?
O7 La1 O8 48.60(7) . . ?
O11 La1 O8 102.00(7) . . ?
O13 La1 O8 119.94(7) . . ?
O10 La1 O8 66.22(7) . . ?
O2 La1 O8 110.96(7) . . ?
O1W La1 O4 77.54(8) . . ?
O7 La1 O4 116.69(8) . . ?
O11 La1 O4 146.88(7) . . ?
O13 La1 O4 108.93(7) . . ?
O10 La1 O4 162.15(7) . . ?
O2 La1 O4 78.63(7) . . ?
O8 La1 O4 106.75(7) . . ?
O1W La1 O1 133.61(8) . . ?
O7 La1 O1 108.48(7) . . ?
O11 La1 O1 66.23(7) . . ?
O13 La1 O1 75.61(7) . . ?
O10 La1 O1 111.98(7) . . ?
O2 La1 O1 48.36(7) . . ?
O8 La1 O1 157.04(7) . . ?
O4 La1 O1 81.03(7) . . ?
O1W La1 O5 85.17(8) . . ?
O7 La1 O5 71.11(8) . . ?
O11 La1 O5 138.62(7) . . ?
O13 La1 O5 152.42(8) . . ?
O10 La1 O5 130.95(7) . . ?
O2 La1 O5 73.22(7) . . ?
O8 La1 O5 65.28(7) . . ?
O4 La1 O5 48.13(7) . . ?
O1 La1 O5 109.60(7) . . ?
O1W La1 O14 68.02(7) . . ?
O7 La1 O14 173.61(7) . . ?
O11 La1 O14 106.68(7) . . ?
O13 La1 O14 48.09(7) . . ?
O10 La1 O14 112.02(7) . . ?
O2 La1 O14 106.39(7) . . ?
O8 La1 O14 137.22(7) . . ?
O4 La1 O14 61.03(7) . . ?
O1 La1 O14 65.59(7) . . ?
O5 La1 O14 108.04(7) . . ?
O1W La1 N3 93.60(8) . . ?
O7 La1 N3 24.29(7) . . ?
O11 La1 N3 86.69(7) . . ?
O13 La1 N3 131.02(7) . . ?
O10 La1 N3 66.91(7) . . ?
O2 La1 N3 89.10(8) . . ?
O8 La1 N3 24.31(7) . . ?
O4 La1 N3 113.92(7) . . ?
O1 La1 N3 132.76(7) . . ?
O5 La1 N3 66.05(8) . . ?
O14 La1 N3 161.43(7) . . ?
O3 N1 O1 121.6(3) . . ?
O3 N1 O2 121.4(3) . . ?
O1 N1 O2 117.0(2) . . ?
O3 N1 La1 176.3(2) . . ?
O1 N1 La1 58.82(14) . . ?
O2 N1 La1 58.33(14) . . ?
O6 N2 O5 122.6(3) . . ?
O6 N2 O4 120.7(3) . . ?
O5 N2 O4 116.6(2) . . ?
O9 N3 O8 121.0(3) . . ?
O9 N3 O7 121.8(3) . . ?
O8 N3 O7 117.1(3) . . ?
O9 N3 La1 179.5(2) . . ?
O8 N3 La1 59.11(15) . . ?
O7 N3 La1 58.03(16) . . ?
O12 N4 O10 122.2(3) . . ?
O12 N4 O11 121.1(3) . . ?
O10 N4 O11 116.7(3) . . ?
O12 N4 La1 176.0(2) . . ?
O10 N4 La1 58.60(15) . . ?
O11 N4 La1 58.17(15) . . ?
O15 N5 O13 121.3(2) . . ?
O15 N5 O14 121.0(3) . . ?
O13 N5 O14 117.7(2) . . ?
N1 O1 La1 97.06(16) . . ?
N1 O2 La1 97.40(16) . . ?
N2 O4 La1 98.11(18) . . ?
N2 O5 La1 96.89(16) . . ?
N3 O7 La1 97.68(18) . . ?
N3 O8 La1 96.58(17) . . ?
N4 O10 La1 96.97(18) . . ?
La1 O1W H1WA 123(3) . . ?
La1 O1W H1WB 118(3) . . ?
H1WA O1W H1WB 118(4) . . ?
N4 O11 La1 97.31(18) . . ?
N5 O13 La1 98.68(16) . . ?
N5 O14 La1 94.73(17) . . ?
C5A N1A C1A 108.2(3) . . ?
C5A N1A C3A 108.1(3) . . ?
C1A N1A C3A 107.9(3) . . ?
C4A N2A C7A 111.9(2) . . ?
C4A N2A C6A 108.6(2) . . ?
C7A N2A C6A 108.1(2) . . ?
C4A N2A C2A 108.7(2) . . ?
C7A N2A C2A 111.7(2) . . ?
C6A N2A C2A 107.7(2) . . ?
N1A C1A C2A 110.8(2) . . ?
N1A C1A H1AA 109.5 . . ?
C2A C1A H1AA 109.5 . . ?
N1A C1A H1AB 109.5 . . ?
C2A C1A H1AB 109.5 . . ?
H1AA C1A H1AB 108.1 . . ?
N2A C2A C1A 108.8(2) . . ?
N2A C2A H2AA 109.9 . . ?
C1A C2A H2AA 109.9 . . ?
N2A C2A H2AB 109.9 . . ?
C1A C2A H2AB 109.9 . . ?
H2AA C2A H2AB 108.3 . . ?
N1A C3A C4A 111.0(3) . . ?
N1A C3A H3AA 109.4 . . ?
C4A C3A H3AA 109.4 . . ?
N1A C3A H3AB 109.4 . . ?
C4A C3A H3AB 109.4 . . ?
H3AA C3A H3AB 108.0 . . ?
N2A C4A C3A 108.7(3) . . ?
N2A C4A H4AA 109.9 . . ?
C3A C4A H4AA 109.9 . . ?
N2A C4A H4AB 109.9 . . ?
C3A C4A H4AB 109.9 . . ?
H4AA C4A H4AB 108.3 . . ?
N1A C5A C6A 111.0(3) . . ?
N1A C5A H5AA 109.4 . . ?
C6A C5A H5AA 109.4 . . ?
N1A C5A H5AB 109.4 . . ?
C6A C5A H5AB 109.4 . . ?
H5AA C5A H5AB 108.0 . . ?
N2A C6A C5A 108.5(2) . . ?
N2A C6A H6AA 110.0 . . ?
C5A C6A H6AA 110.0 . . ?
N2A C6A H6AB 110.0 . . ?
C5A C6A H6AB 110.0 . . ?
H6AA C6A H6AB 108.4 . . ?
N2A C7A C8A 115.5(3) . . ?
N2A C7A H7AA 108.4 . . ?
C8A C7A H7AA 108.4 . . ?
N2A C7A H7AB 108.4 . . ?
C8A C7A H7AB 108.4 . . ?
H7AA C7A H7AB 107.5 . . ?
C7A C8A C9A 109.5(4) . . ?
C7A C8A H8AA 109.8 . . ?
C9A C8A H8AA 109.8 . . ?
C7A C8A H8AB 109.8 . . ?
C9A C8A H8AB 109.8 . . ?
H8AA C8A H8AB 108.2 . . ?
C10D C9A C8A 113.2(5) . . ?
C10A C9A C8A 113.2(5) . . ?
C10A C9A H9AA 108.9 . . ?
C8A C9A H9AA 108.9 . . ?
C10A C9A H9AB 108.9 . . ?
C8A C9A H9AB 108.9 . . ?
H9AA C9A H9AB 107.8 . . ?
C10D C9A H9AC 108.9 . . ?
C8A C9A H9AC 108.9 . . ?
C10D C9A H9AD 108.9 . . ?
C8A C9A H9AD 108.9 . . ?
H9AC C9A H9AD 107.8 . . ?
C11A C10A C9A 124.4(8) . . ?
C11A C10A H10A 106.2 . . ?
C9A C10A H10A 106.2 . . ?
C11A C10A H10B 106.2 . . ?
C9A C10A H10B 106.2 . . ?
H10A C10A H10B 106.4 . . ?
C12A C11A C10A 124.6(11) . . ?
C12A C11A H11A 106.2 . . ?
C10A C11A H11A 106.2 . . ?
C12A C11A H11B 106.2 . . ?
C10A C11A H11B 106.2 . . ?
H11A C11A H11B 106.4 . . ?
C11A C12A C13A 117.4(9) . . ?
C11A C12A H12A 108.0 . . ?
C13A C12A H12A 107.9 . . ?
C11A C12A H12B 107.9 . . ?
C13A C12A H12B 108.0 . . ?
H12A C12A H12B 107.2 . . ?
C14A C13A C12A 118.2(10) . . ?
C14A C13A H13A 107.8 . . ?
C12A C13A H13A 107.8 . . ?
C14A C13A H13B 107.8 . . ?
C12A C13A H13B 107.8 . . ?
H13A C13A H13B 107.1 . . ?
C13A C14A C15A 116.7(9) . . ?
C13A C14A H14A 108.1 . . ?
C15A C14A H14A 108.1 . . ?
C13A C14A H14B 108.1 . . ?
C15A C14A H14B 108.1 . . ?
H14A C14A H14B 107.3 . . ?
C16A C15A C14A 120.1(10) . . ?
C16A C15A H15A 107.3 . . ?
C14A C15A H15A 107.3 . . ?
C16A C15A H15B 107.3 . . ?
C14A C15A H15B 107.3 . . ?
H15A C15A H15B 106.9 . . ?
C15A C16A C17A 120.1(9) . . ?
C15A C16A H16A 107.3 . . ?
C17A C16A H16A 107.3 . . ?
C15A C16A H16B 107.3 . . ?
C17A C16A H16B 107.3 . . ?
H16A C16A H16B 106.9 . . ?
C18A C17A C16A 123.3(11) . . ?
C18A C17A H17A 106.5 . . ?
C16A C17A H17A 106.5 . . ?
C18A C17A H17B 106.5 . . ?
C16A C17A H17B 106.5 . . ?
H17A C17A H17B 106.5 . . ?
C17A C18A C19A 122.8(9) . . ?
C17A C18A H18A 106.6 . . ?
C19A C18A H18A 106.6 . . ?
C17A C18A H18B 106.6 . . ?
C19A C18A H18B 106.6 . . ?
H18A C18A H18B 106.6 . . ?
C20A C19A C18A 123.2(12) . . ?
C20A C19A H19A 106.5 . . ?
C18A C19A H19A 106.5 . . ?
C20A C19A H19B 106.5 . . ?
C18A C19A H19B 106.5 . . ?
H19A C19A H19B 106.5 . . ?
C19A C20A C21A 129.4(12) . . ?
C19A C20A H20A 104.9 . . ?
C21A C20A H20A 104.9 . . ?
C19A C20A H20B 104.9 . . ?
C21A C20A H20B 104.9 . . ?
H20A C20A H20B 105.8 . . ?
C22A C21A C20A 132.4(17) . . ?
C22A C21A H21A 104.1 . . ?
C20A C21A H21A 104.1 . . ?
C22A C21A H21B 104.1 . . ?
C20A C21A H21B 104.1 . . ?
H21A C21A H21B 105.5 . . ?
C21A C22A H22A 109.5 . . ?
C21A C22A H22B 109.5 . . ?
H22A C22A H22B 109.5 . . ?
C21A C22A H22C 109.5 . . ?
H22A C22A H22C 109.5 . . ?
H22B C22A H22C 109.5 . . ?
C11D C10D C9A 118.7(9) . . ?
C11D C10D H10C 107.6 . . ?
C9A C10D H10C 107.6 . . ?
C11D C10D H10D 107.6 . . ?
C9A C10D H10D 107.6 . . ?
H10C C10D H10D 107.1 . . ?
C10D C11D C12D 115.2(10) . . ?
C10D C11D H11C 108.5 . . ?
C12D C11D H11C 108.5 . . ?
C10D C11D H11D 108.5 . . ?
C12D C11D H11D 108.5 . . ?
H11C C11D H11D 107.5 . . ?
C13D C12D C11D 119.4(8) . . ?
C13D C12D H12C 107.5 . . ?
C11D C12D H12C 107.5 . . ?
C13D C12D H12D 107.5 . . ?
C11D C12D H12D 107.5 . . ?
H12C C12D H12D 107.0 . . ?
C12D C13D C14D 121.9(9) . . ?
C12D C13D H13C 106.9 . . ?
C14D C13D H13C 106.9 . . ?
C12D C13D H13D 106.9 . . ?
C14D C13D H13D 106.9 . . ?
H13C C13D H13D 106.7 . . ?
C15D C14D C13D 121.7(8) . . ?
C15D C14D H14C 106.9 . . ?
C13D C14D H14C 106.9 . . ?
C15D C14D H14D 106.9 . . ?
C13D C14D H14D 106.9 . . ?
H14C C14D H14D 106.7 . . ?
C14D C15D C16D 119.5(9) . . ?
C14D C15D H15C 107.5 . . ?
C16D C15D H15C 107.4 . . ?
C14D C15D H15D 107.4 . . ?
C16D C15D H15D 107.5 . . ?
H15C C15D H15D 107.0 . . ?
C17D C16D C15D 121.4(8) . . ?
C17D C16D H16C 107.0 . . ?
C15D C16D H16C 107.0 . . ?
C17D C16D H16D 107.0 . . ?
C15D C16D H16D 107.0 . . ?
H16C C16D H16D 106.7 . . ?
C16D C17D C18D 121.3(9) . . ?
C16D C17D H17C 107.0 . . ?
C18D C17D H17C 107.0 . . ?
C16D C17D H17D 107.0 . . ?
C18D C17D H17D 107.0 . . ?
H17C C17D H17D 106.8 . . ?
C19D C18D C17D 121.2(8) . . ?
C19D C18D H18C 107.0 . . ?
C17D C18D H18C 107.0 . . ?
C19D C18D H18D 107.0 . . ?
C17D C18D H18D 107.0 . . ?
H18C C18D H18D 106.8 . . ?
C18D C19D C20D 120.7(9) . . ?
C18D C19D H19C 107.1 . . ?
C20D C19D H19C 107.1 . . ?
C18D C19D H19D 107.1 . . ?
C20D C19D H19D 107.1 . . ?
H19C C19D H19D 106.8 . . ?
C21D C20D C19D 121.9(9) . . ?
C21D C20D H20C 106.8 . . ?
C19D C20D H20C 106.8 . . ?
C21D C20D H20D 106.8 . . ?
C19D C20D H20D 106.8 . . ?
H20C C20D H20D 106.7 . . ?
C20D C21D C22D 125.7(12) . . ?
C20D C21D H21C 105.9 . . ?
C22D C21D H21C 105.9 . . ?
C20D C21D H21D 105.9 . . ?
C22D C21D H21D 105.9 . . ?
H21C C21D H21D 106.2 . . ?
C21D C22D H22D 109.5 . . ?
C21D C22D H22E 109.5 . . ?
H22D C22D H22E 109.5 . . ?
C21D C22D H22F 109.5 . . ?
H22D C22D H22F 109.5 . . ?
H22E C22D H22F 109.5 . . ?
C5B N1B C1B 108.4(3) . . ?
C5B N1B C3B 108.5(3) . . ?
C1B N1B C3B 107.8(2) . . ?
C7B N2B C4B 112.8(3) . . ?
C7B N2B C2B 108.5(2) . . ?
C4B N2B C2B 108.1(2) . . ?
C7B N2B C6B 110.8(3) . . ?
C4B N2B C6B 108.1(2) . . ?
C2B N2B C6B 108.4(2) . . ?
N1B C1B C2B 110.9(3) . . ?
N1B C1B H1BA 109.5 . . ?
C2B C1B H1BA 109.5 . . ?
N1B C1B H1BB 109.5 . . ?
C2B C1B H1BB 109.5 . . ?
H1BA C1B H1BB 108.0 . . ?
N2B C2B C1B 109.2(2) . . ?
N2B C2B H2BA 109.8 . . ?
C1B C2B H2BA 109.8 . . ?
N2B C2B H2BB 109.8 . . ?
C1B C2B H2BB 109.8 . . ?
H2BA C2B H2BB 108.3 . . ?
N1B C3B C4B 112.0(3) . . ?
N1B C3B H3BA 109.2 . . ?
C4B C3B H3BA 109.2 . . ?
N1B C3B H3BB 109.2 . . ?
C4B C3B H3BB 109.2 . . ?
H3BA C3B H3BB 107.9 . . ?
N2B C4B C3B 108.4(2) . . ?
N2B C4B H4BA 110.0 . . ?
C3B C4B H4BA 110.0 . . ?
N2B C4B H4BB 110.0 . . ?
C3B C4B H4BB 110.0 . . ?
H4BA C4B H4BB 108.4 . . ?
N1B C5B C6B 111.6(3) . . ?
N1B C5B H5BA 109.3 . . ?
C6B C5B H5BA 109.3 . . ?
N1B C5B H5BB 109.3 . . ?
C6B C5B H5BB 109.3 . . ?
H5BA C5B H5BB 108.0 . . ?
N2B C6B C5B 108.4(3) . . ?
N2B C6B H6BA 110.0 . . ?
C5B C6B H6BA 110.0 . . ?
N2B C6B H6BB 110.0 . . ?
C5B C6B H6BB 110.0 . . ?
H6BA C6B H6BB 108.4 . . ?
C8B C7B N2B 116.5(3) . . ?
C8B C7B H7BA 108.2 . . ?
N2B C7B H7BA 108.2 . . ?
C8B C7B H7BB 108.2 . . ?
N2B C7B H7BB 108.2 . . ?
H7BA C7B H7BB 107.3 . . ?
C7B C8B C9B 111.1(3) . . ?
C7B C8B H8BA 109.4 . . ?
C9B C8B H8BA 109.4 . . ?
C7B C8B H8BB 109.4 . . ?
C9B C8B H8BB 109.4 . . ?
H8BA C8B H8BB 108.0 . . ?
C10E C9B C8B 114.0(4) . . ?
C10B C9B C8B 114.0(4) . . ?
C10B C9B H9BA 108.7 . . ?
C8B C9B H9BA 108.7 . . ?
C10B C9B H9BB 108.7 . . ?
C8B C9B H9BB 108.7 . . ?
H9BA C9B H9BB 107.6 . . ?
C9B C10B C11B 113.2(4) . . ?
C9B C10B H10E 108.9 . . ?
C11B C10B H10E 108.9 . . ?
C9B C10B H10F 108.9 . . ?
C11B C10B H10F 108.9 . . ?
H10E C10B H10F 107.8 . . ?
C10B C11B C12B 112.7(5) . . ?
C10B C11B H11E 109.0 . . ?
C12B C11B H11E 109.0 . . ?
C10B C11B H11F 109.0 . . ?
C12B C11B H11F 109.0 . . ?
H11E C11B H11F 107.8 . . ?
C13B C12B C11B 120.4(6) . . ?
C13B C12B H12E 107.2 . . ?
C11B C12B H12E 107.2 . . ?
C13B C12B H12F 107.2 . . ?
C11B C12B H12F 107.2 . . ?
H12E C12B H12F 106.8 . . ?
C11E C10E C9B 126.9(9) . . ?
C11E C10E H10G 105.6 . . ?
C9B C10E H10G 105.6 . . ?
C11E C10E H10H 105.6 . . ?
C9B C10E H10H 105.6 . . ?
H10G C10E H10H 106.1 . . ?
C10E C11E C12E 115.1(7) . . ?
C10E C11E H11G 108.5 . . ?
C12E C11E H11G 108.5 . . ?
C10E C11E H11H 108.5 . . ?
C12E C11E H11H 108.5 . . ?
H11G C11E H11H 107.5 . . ?
C13B C12E C11E 91.2(8) . . ?
C13B C12E H12G 113.4 . . ?
C11E C12E H12G 113.4 . . ?
C13B C12E H12H 113.4 . . ?
C11E C12E H12H 113.4 . . ?
H12G C12E H12H 110.7 . . ?
C12E C13B C14B 118.1(5) . . ?
C12B C13B C14B 118.1(5) . . ?
C12B C13B H13E 107.8 . . ?
C14B C13B H13E 107.8 . . ?
C12B C13B H13F 107.8 . . ?
C14B C13B H13F 107.8 . . ?
H13E C13B H13F 107.1 . . ?
C15B C14B C13B 117.4(5) . . ?
C15B C14B H14E 108.0 . . ?
C13B C14B H14E 108.0 . . ?
C15B C14B H14F 108.0 . . ?
C13B C14B H14F 108.0 . . ?
H14E C14B H14F 107.2 . . ?
C14B C15B C16B 116.5(6) . . ?
C14B C15B H15E 108.2 . . ?
C16B C15B H15E 108.2 . . ?
C14B C15B H15F 108.2 . . ?
C16B C15B H15F 108.2 . . ?
H15E C15B H15F 107.3 . . ?
C17B C16B C15B 116.9(6) . . ?
C17B C16B H16E 108.1 . . ?
C15B C16B H16E 108.1 . . ?
C17B C16B H16F 108.1 . . ?
C15B C16B H16F 108.1 . . ?
H16E C16B H16F 107.3 . . ?
C16B C17B C18B 116.4(6) . . ?
C16B C17B H17E 108.2 . . ?
C18B C17B H17E 108.2 . . ?
C16B C17B H17F 108.2 . . ?
C18B C17B H17F 108.2 . . ?
H17E C17B H17F 107.3 . . ?
C19B C18B C17B 118.1(6) . . ?
C19B C18B H18E 107.8 . . ?
C17B C18B H18E 107.8 . . ?
C19B C18B H18F 107.8 . . ?
C17B C18B H18F 107.8 . . ?
H18E C18B H18F 107.1 . . ?
C18B C19B C20B 115.7(6) . . ?
C18B C19B H19E 108.3 . . ?
C20B C19B H19E 108.3 . . ?
C18B C19B H19F 108.3 . . ?
C20B C19B H19F 108.3 . . ?
H19E C19B H19F 107.4 . . ?
C21B C20B C19B 116.3(7) . . ?
C21B C20B H20E 108.2 . . ?
C19B C20B H20E 108.2 . . ?
C21B C20B H20F 108.2 . . ?
C19B C20B H20F 108.2 . . ?
H20E C20B H20F 107.4 . . ?
C20B C21B C22B 112.6(7) . . ?
C20B C21B H21E 109.1 . . ?
C22B C21B H21E 109.1 . . ?
C20B C21B H21F 109.1 . . ?
C22B C21B H21F 109.1 . . ?
H21E C21B H21F 107.8 . . ?
C21B C22B H22G 109.5 . . ?
C21B C22B H22H 109.5 . . ?
H22G C22B H22H 109.5 . . ?
C21B C22B H22I 109.5 . . ?
H22G C22B H22I 109.5 . . ?
H22H C22B H22I 109.5 . . ?
C1C N1C C5C 108.6(3) . . ?
C1C N1C C3C 107.8(3) . . ?
C5C N1C C3C 107.7(3) . . ?
C2C N2C C6C 108.1(2) . . ?
C2C N2C C7C 112.1(3) . . ?
C6C N2C C7C 112.4(2) . . ?
C2C N2C C4C 108.3(2) . . ?
C6C N2C C4C 107.9(3) . . ?
C7C N2C C4C 107.9(2) . . ?
N1C C1C C2C 110.2(3) . . ?
N1C C1C H1CA 109.6 . . ?
C2C C1C H1CA 109.6 . . ?
N1C C1C H1CB 109.6 . . ?
C2C C1C H1CB 109.6 . . ?
H1CA C1C H1CB 108.1 . . ?
N2C C2C C1C 109.2(3) . . ?
N2C C2C H2CA 109.8 . . ?
C1C C2C H2CA 109.8 . . ?
N2C C2C H2CB 109.8 . . ?
C1C C2C H2CB 109.8 . . ?
H2CA C2C H2CB 108.3 . . ?
N1C C3C C4C 110.9(3) . . ?
N1C C3C H3CA 109.5 . . ?
C4C C3C H3CA 109.5 . . ?
N1C C3C H3CB 109.5 . . ?
C4C C3C H3CB 109.5 . . ?
H3CA C3C H3CB 108.0 . . ?
N2C C4C C3C 108.3(3) . . ?
N2C C4C H4CA 110.0 . . ?
C3C C4C H4CA 110.0 . . ?
N2C C4C H4CB 110.0 . . ?
C3C C4C H4CB 110.0 . . ?
H4CA C4C H4CB 108.4 . . ?
N1C C5C C6C 111.4(3) . . ?
N1C C5C H5CA 109.4 . . ?
C6C C5C H5CA 109.4 . . ?
N1C C5C H5CB 109.4 . . ?
C6C C5C H5CB 109.4 . . ?
H5CA C5C H5CB 108.0 . . ?
N2C C6C C5C 107.8(3) . . ?
N2C C6C H6CA 110.1 . . ?
C5C C6C H6CA 110.1 . . ?
N2C C6C H6CB 110.1 . . ?
C5C C6C H6CB 110.1 . . ?
H6CA C6C H6CB 108.5 . . ?
N2C C7C C8C 115.7(3) . . ?
N2C C7C H7CA 108.4 . . ?
C8C C7C H7CA 108.4 . . ?
N2C C7C H7CB 108.4 . . ?
C8C C7C H7CB 108.4 . . ?
H7CA C7C H7CB 107.4 . . ?
C7C C8C C9C 110.1(3) . . ?
C7C C8C H8CA 109.6 . . ?
C9C C8C H8CA 109.6 . . ?
C7C C8C H8CB 109.6 . . ?
C9C C8C H8CB 109.6 . . ?
H8CA C8C H8CB 108.1 . . ?
C8C C9C C10C 112.0(3) . . ?
C8C C9C H9CA 109.2 . . ?
C10C C9C H9CA 109.2 . . ?
C8C C9C H9CB 109.2 . . ?
C10C C9C H9CB 109.2 . . ?
H9CA C9C H9CB 107.9 . . ?
C11C C10C C9C 112.7(4) . . ?
C11C C10C H10I 109.1 . . ?
C9C C10C H10I 109.1 . . ?
C11C C10C H10J 109.1 . . ?
C9C C10C H10J 109.1 . . ?
H10I C10C H10J 107.8 . . ?
C10C C11C C12C 113.5(4) . . ?
C10C C11C H11I 108.9 . . ?
C12C C11C H11I 108.9 . . ?
C10C C11C H11J 108.9 . . ?
C12C C11C H11J 108.9 . . ?
H11I C11C H11J 107.7 . . ?
C13C C12C C11C 115.1(4) . . ?
C13C C12C H12I 108.5 . . ?
C11C C12C H12I 108.5 . . ?
C13C C12C H12J 108.5 . . ?
C11C C12C H12J 108.5 . . ?
H12I C12C H12J 107.5 . . ?
C12C C13C C14C 114.3(4) . . ?
C12C C13C H13G 108.7 . . ?
C14C C13C H13G 108.7 . . ?
C12C C13C H13H 108.7 . . ?
C14C C13C H13H 108.7 . . ?
H13G C13C H13H 107.6 . . ?
C15C C14C C13C 116.5(5) . . ?
C15C C14C H14G 108.2 . . ?
C13C C14C H14G 108.2 . . ?
C15C C14C H14H 108.2 . . ?
C13C C14C H14H 108.2 . . ?
H14G C14C H14H 107.3 . . ?
C14C C15C C16C 114.5(5) . . ?
C14C C15C H15G 108.6 . . ?
C16C C15C H15G 108.6 . . ?
C14C C15C H15H 108.6 . . ?
C16C C15C H15H 108.6 . . ?
H15G C15C H15H 107.6 . . ?
C17C C16C C15C 115.2(5) . . ?
C17C C16C H16G 108.5 . . ?
C15C C16C H16G 108.5 . . ?
C17C C16C H16H 108.5 . . ?
C15C C16C H16H 108.5 . . ?
H16G C16C H16H 107.5 . . ?
C16C C17C C18C 114.1(5) . . ?
C16C C17C H17G 108.7 . . ?
C18C C17C H17G 108.7 . . ?
C16C C17C H17H 108.7 . . ?
C18C C17C H17H 108.7 . . ?
H17G C17C H17H 107.6 . . ?
C19C C18C C17C 115.8(6) . . ?
C19C C18C H18G 108.3 . . ?
C17C C18C H18G 108.3 . . ?
C19C C18C H18H 108.3 . . ?
C17C C18C H18H 108.3 . . ?
H18G C18C H18H 107.4 . . ?
C18C C19C C20C 115.2(6) . . ?
C18C C19C H19G 108.5 . . ?
C20C C19C H19G 108.5 . . ?
C18C C19C H19H 108.5 . . ?
C20C C19C H19H 108.5 . . ?
H19G C19C H19H 107.5 . . ?
C21C C20C C19C 115.1(6) . . ?
C21C C20C H20G 108.5 . . ?
C19C C20C H20G 108.5 . . ?
C21C C20C H20H 108.5 . . ?
C19C C20C H20H 108.5 . . ?
H20G C20C H20H 107.5 . . ?
C22C C21C C20C 113.6(7) . . ?
C22C C21C H21G 108.8 . . ?
C20C C21C H21G 108.8 . . ?
C22C C21C H21H 108.8 . . ?
C20C C21C H21H 108.8 . . ?
H21G C21C H21H 107.7 . . ?
C21C C22C H22J 109.5 . . ?
C21C C22C H22K 109.5 . . ?
H22J C22C H22K 109.5 . . ?
C21C C22C H22L 109.5 . . ?
H22J C22C H22L 109.5 . . ?
H22K C22C H22L 109.5 . . ?

loop_
_geom_bond_atom_site_label_1
_geom_bond_atom_site_label_2
_geom_bond_distance
_geom_bond_site_symmetry_2
_geom_bond_publ_flag
La1 O1W 2.492(2) . ?
La1 O7 2.609(2) . ?
La1 O11 2.611(2) . ?
La1 O13 2.615(2) . ?
La1 O10 2.621(2) . ?
La1 O2 2.625(2) . ?
La1 O8 2.633(2) . ?
La1 O4 2.635(2) . ?
La1 O1 2.637(2) . ?
La1 O5 2.667(2) . ?
La1 O14 2.695(2) . ?
La1 N3 3.048(3) . ?
N1 O3 1.220(3) . ?
N1 O1 1.259(3) . ?
N1 O2 1.268(3) . ?
N2 O6 1.219(3) . ?
N2 O5 1.264(3) . ?
N2 O4 1.277(3) . ?
N3 O9 1.224(4) . ?
N3 O8 1.263(4) . ?
N3 O7 1.265(3) . ?
N4 O12 1.219(4) . ?
N4 O10 1.270(3) . ?
N4 O11 1.275(3) . ?
N5 O15 1.236(3) . ?
N5 O13 1.262(3) . ?
N5 O14 1.266(3) . ?
O1W H1WA 0.851(5) . ?
O1W H1WB 0.849(5) . ?
N1A C5A 1.468(4) . ?
N1A C1A 1.481(4) . ?
N1A C3A 1.484(4) . ?
N2A C4A 1.499(4) . ?
N2A C7A 1.504(4) . ?
N2A C6A 1.507(4) . ?
N2A C2A 1.508(4) . ?
C1A C2A 1.529(5) . ?
C1A H1AA 0.9900 . ?
C1A H1AB 0.9900 . ?
C2A H2AA 0.9900 . ?
C2A H2AB 0.9900 . ?
C3A C4A 1.531(5) . ?
C3A H3AA 0.9900 . ?
C3A H3AB 0.9900 . ?
C4A H4AA 0.9900 . ?
C4A H4AB 0.9900 . ?
C5A C6A 1.541(5) . ?
C5A H5AA 0.9900 . ?
C5A H5AB 0.9900 . ?
C6A H6AA 0.9900 . ?
C6A H6AB 0.9900 . ?
C7A C8A 1.512(5) . ?
C7A H7AA 0.9900 . ?
C7A H7AB 0.9900 . ?
C8A C9A 1.516(6) . ?
C8A H8AA 0.9900 . ?
C8A H8AB 0.9900 . ?
C9A C10D 1.490(9) . ?
C9A C10A 1.490(9) . ?
C9A H9AA 0.9900 . ?
C9A H9AB 0.9900 . ?
C9A H9AC 0.9900 . ?
C9A H9AD 0.9900 . ?
C10A C11A 1.446(14) . ?
C10A H10A 0.9900 . ?
C10A H10B 0.9900 . ?
C11A C12A 1.388(13) . ?
C11A H11A 0.9900 . ?
C11A H11B 0.9900 . ?
C12A C13A 1.551(13) . ?
C12A H12A 0.9900 . ?
C12A H12B 0.9900 . ?
C13A C14A 1.395(12) . ?
C13A H13A 0.9900 . ?
C13A H13B 0.9900 . ?
C14A C15A 1.529(13) . ?
C14A H14A 0.9900 . ?
C14A H14B 0.9900 . ?
C15A C16A 1.394(12) . ?
C15A H15A 0.9900 . ?
C15A H15B 0.9900 . ?
C16A C17A 1.517(13) . ?
C16A H16A 0.9900 . ?
C16A H16B 0.9900 . ?
C17A C18A 1.374(12) . ?
C17A H17A 0.9900 . ?
C17A H17B 0.9900 . ?
C18A C19A 1.521(14) . ?
C18A H18A 0.9900 . ?
C18A H18B 0.9900 . ?
C19A C20A 1.370(13) . ?
C19A H19A 0.9900 . ?
C19A H19B 0.9900 . ?
C20A C21A 1.486(15) . ?
C20A H20A 0.9900 . ?
C20A H20B 0.9900 . ?
C21A C22A 1.290(17) . ?
C21A H21A 0.9900 . ?
C21A H21B 0.9900 . ?
C22A H22A 0.9800 . ?
C22A H22B 0.9800 . ?
C22A H22C 0.9800 . ?
C10D C11D 1.273(13) . ?
C10D H10C 0.9900 . ?
C10D H10D 0.9900 . ?
C11D C12D 1.687(13) . ?
C11D H11C 0.9900 . ?
C11D H11D 0.9900 . ?
C12D C13D 1.293(12) . ?
C12D H12C 0.9900 . ?
C12D H12D 0.9900 . ?
C13D C14D 1.595(12) . ?
C13D H13C 0.9900 . ?
C13D H13D 0.9900 . ?
C14D C15D 1.358(12) . ?
C14D H14C 0.9900 . ?
C14D H14D 0.9900 . ?
C15D C16D 1.573(12) . ?
C15D H15C 0.9900 . ?
C15D H15D 0.9900 . ?
C16D C17D 1.369(12) . ?
C16D H16C 0.9900 . ?
C16D H16D 0.9900 . ?
C17D C18D 1.551(12) . ?
C17D H17C 0.9900 . ?
C17D H17D 0.9900 . ?
C18D C19D 1.371(12) . ?
C18D H18C 0.9900 . ?
C18D H18D 0.9900 . ?
C19D C20D 1.555(12) . ?
C19D H19C 0.9900 . ?
C19D H19D 0.9900 . ?
C20D C21D 1.359(15) . ?
C20D H20C 0.9900 . ?
C20D H20D 0.9900 . ?
C21D C22D 1.496(14) . ?
C21D H21C 0.9900 . ?
C21D H21D 0.9900 . ?
C22D H22D 0.9800 . ?
C22D H22E 0.9800 . ?
C22D H22F 0.9800 . ?
N1B C5B 1.467(4) . ?
N1B C1B 1.468(4) . ?
N1B C3B 1.471(4) . ?
N2B C7B 1.505(4) . ?
N2B C4B 1.505(4) . ?
N2B C2B 1.513(4) . ?
N2B C6B 1.514(4) . ?
C1B C2B 1.534(5) . ?
C1B H1BA 0.9900 . ?
C1B H1BB 0.9900 . ?
C2B H2BA 0.9900 . ?
C2B H2BB 0.9900 . ?
C3B C4B 1.532(5) . ?
C3B H3BA 0.9900 . ?
C3B H3BB 0.9900 . ?
C4B H4BA 0.9900 . ?
C4B H4BB 0.9900 . ?
C5B C6B 1.534(5) . ?
C5B H5BA 0.9900 . ?
C5B H5BB 0.9900 . ?
C6B H6BA 0.9900 . ?
C6B H6BB 0.9900 . ?
C7B C8B 1.499(5) . ?
C7B H7BA 0.9900 . ?
C7B H7BB 0.9900 . ?
C8B C9B 1.531(6) . ?
C8B H8BA 0.9900 . ?
C8B H8BB 0.9900 . ?
C9B C10E 1.493(6) . ?
C9B C10B 1.493(6) . ?
C9B H9BA 0.9900 . ?
C9B H9BB 0.9900 . ?
C10B C11B 1.508(4) . ?
C10B H10E 0.9900 . ?
C10B H10F 0.9900 . ?
C11B C12B 1.516(5) . ?
C11B H11E 0.9900 . ?
C11B H11F 0.9900 . ?
C12B C13B 1.495(4) . ?
C12B H12E 0.9900 . ?
C12B H12F 0.9900 . ?
C10E C11E 1.489(5) . ?
C10E H10G 0.9900 . ?
C10E H10H 0.9900 . ?
C11E C12E 1.496(5) . ?
C11E H11G 0.9900 . ?
C11E H11H 0.9900 . ?
C12E C13B 1.495(4) . ?
C12E H12G 0.9900 . ?
C12E H12H 0.9900 . ?
C13B C14B 1.523(8) . ?
C13B H13E 0.9900 . ?
C13B H13F 0.9900 . ?
C14B C15B 1.448(9) . ?
C14B H14E 0.9900 . ?
C14B H14F 0.9900 . ?
C15B C16B 1.518(9) . ?
C15B H15E 0.9900 . ?
C15B H15F 0.9900 . ?
C16B C17B 1.471(9) . ?
C16B H16E 0.9900 . ?
C16B H16F 0.9900 . ?
C17B C18B 1.499(9) . ?
C17B H17E 0.9900 . ?
C17B H17F 0.9900 . ?
C18B C19B 1.497(9) . ?
C18B H18E 0.9900 . ?
C18B H18F 0.9900 . ?
C19B C20B 1.533(11) . ?
C19B H19E 0.9900 . ?
C19B H19F 0.9900 . ?
C20B C21B 1.480(10) . ?
C20B H20E 0.9900 . ?
C20B H20F 0.9900 . ?
C21B C22B 1.527(12) . ?
C21B H21E 0.9900 . ?
C21B H21F 0.9900 . ?
C22B H22G 0.9800 . ?
C22B H22H 0.9800 . ?
C22B H22I 0.9800 . ?
N1C C1C 1.467(4) . ?
N1C C5C 1.470(4) . ?
N1C C3C 1.475(4) . ?
N2C C2C 1.497(4) . ?
N2C C6C 1.505(4) . ?
N2C C7C 1.507(4) . ?
N2C C4C 1.511(4) . ?
C1C C2C 1.538(5) . ?
C1C H1CA 0.9900 . ?
C1C H1CB 0.9900 . ?
C2C H2CA 0.9900 . ?
C2C H2CB 0.9900 . ?
C3C C4C 1.529(5) . ?
C3C H3CA 0.9900 . ?
C3C H3CB 0.9900 . ?
C4C H4CA 0.9900 . ?
C4C H4CB 0.9900 . ?
C5C C6C 1.536(5) . ?
C5C H5CA 0.9900 . ?
C5C H5CB 0.9900 . ?
C6C H6CA 0.9900 . ?
C6C H6CB 0.9900 . ?
C7C C8C 1.515(5) . ?
C7C H7CA 0.9900 . ?
C7C H7CB 0.9900 . ?
C8C C9C 1.515(5) . ?
C8C H8CA 0.9900 . ?
C8C H8CB 0.9900 . ?
C9C C10C 1.538(5) . ?
C9C H9CA 0.9900 . ?
C9C H9CB 0.9900 . ?
C10C C11C 1.507(6) . ?
C10C H10I 0.9900 . ?
C10C H10J 0.9900 . ?
C11C C12C 1.527(7) . ?
C11C H11I 0.9900 . ?
C11C H11J 0.9900 . ?
C12C C13C 1.505(7) . ?
C12C H12I 0.9900 . ?
C12C H12J 0.9900 . ?
C13C C14C 1.533(7) . ?
C13C H13G 0.9900 . ?
C13C H13H 0.9900 . ?
C14C C15C 1.508(8) . ?
C14C H14G 0.9900 . ?
C14C H14H 0.9900 . ?
C15C C16C 1.518(7) . ?
C15C H15G 0.9900 . ?
C15C H15H 0.9900 . ?
C16C C17C 1.505(8) . ?
C16C H16G 0.9900 . ?
C16C H16H 0.9900 . ?
C17C C18C 1.516(8) . ?
C17C H17G 0.9900 . ?
C17C H17H 0.9900 . ?
C18C C19C 1.514(8) . ?
C18C H18G 0.9900 . ?
C18C H18H 0.9900 . ?
C19C C20C 1.528(9) . ?
C19C H19G 0.9900 . ?
C19C H19H 0.9900 . ?
C20C C21C 1.509(9) . ?
C20C H20G 0.9900 . ?
C20C H20H 0.9900 . ?
C21C C22C 1.507(10) . ?
C21C H21G 0.9900 . ?
C21C H21H 0.9900 . ?
C22C H22J 0.9800 . ?
C22C H22K 0.9800 . ?
C22C H22L 0.9800 . ?

loop_
_geom_torsion_atom_site_label_1
_geom_torsion_atom_site_label_2
_geom_torsion_atom_site_label_3
_geom_torsion_atom_site_label_4
_geom_torsion
_geom_torsion_site_symmetry_1
_geom_torsion_site_symmetry_2
_geom_torsion_site_symmetry_3
_geom_torsion_site_symmetry_4
_geom_torsion_publ_flag
O3 N1 O1 La1 -175.7(3) . . . . ?
O2 N1 O1 La1 4.1(3) . . . . ?
O3 N1 O2 La1 175.7(3) . . . . ?
O1 N1 O2 La1 -4.1(3) . . . . ?
O6 N2 O4 La1 177.9(2) . . . . ?
O5 N2 O4 La1 -5.0(2) . . . . ?
O6 N2 O5 La1 -178.0(2) . . . . ?
O4 N2 O5 La1 5.0(2) . . . . ?
O9 N3 O7 La1 -179.5(3) . . . . ?
O8 N3 O7 La1 0.3(3) . . . . ?
O9 N3 O8 La1 179.5(3) . . . . ?
O7 N3 O8 La1 -0.3(3) . . . . ?
O12 N4 O10 La1 175.4(3) . . . . ?
O11 N4 O10 La1 -3.2(3) . . . . ?
O12 N4 O11 La1 -175.4(3) . . . . ?
O10 N4 O11 La1 3.2(3) . . . . ?
O15 N5 O13 La1 171.6(2) . . . . ?
O14 N5 O13 La1 -9.0(2) . . . . ?
O15 N5 O14 La1 -172.0(2) . . . . ?
O13 N5 O14 La1 8.7(2) . . . . ?
C5A N1A C1A C2A -49.1(3) . . . . ?
C3A N1A C1A C2A 67.6(3) . . . . ?
C4A N2A C2A C1A -49.4(3) . . . . ?
C7A N2A C2A C1A -173.3(3) . . . . ?
C6A N2A C2A C1A 68.1(3) . . . . ?
N1A C1A C2A N2A -16.1(3) . . . . ?
C5A N1A C3A C4A 67.4(3) . . . . ?
C1A N1A C3A C4A -49.3(3) . . . . ?
C7A N2A C4A C3A -169.1(3) . . . . ?
C6A N2A C4A C3A -49.9(3) . . . . ?
C2A N2A C4A C3A 67.0(3) . . . . ?
N1A C3A C4A N2A -15.2(4) . . . . ?
C1A N1A C5A C6A 67.3(3) . . . . ?
C3A N1A C5A C6A -49.3(3) . . . . ?
C4A N2A C6A C5A 67.2(3) . . . . ?
C7A N2A C6A C5A -171.3(3) . . . . ?
C2A N2A C6A C5A -50.4(3) . . . . ?
N1A C5A C6A N2A -15.0(3) . . . . ?
C4A N2A C7A C8A -51.1(4) . . . . ?
C6A N2A C7A C8A -170.6(3) . . . . ?
C2A N2A C7A C8A 71.1(4) . . . . ?
N2A C7A C8A C9A -178.1(3) . . . . ?
C7A C8A C9A C10D -173.5(5) . . . . ?
C7A C8A C9A C10A -173.5(5) . . . . ?
C8A C9A C10A C11A 144.3(10) . . . . ?
C9A C10A C11A C12A -155.6(10) . . . . ?
C10A C11A C12A C13A -165.6(11) . . . . ?
C11A C12A C13A C14A -161.7(10) . . . . ?
C12A C13A C14A C15A 179.9(9) . . . . ?
C13A C14A C15A C16A -179.0(10) . . . . ?
C14A C15A C16A C17A 179.4(9) . . . . ?
C15A C16A C17A C18A 179.3(10) . . . . ?
C16A C17A C18A C19A 179.1(9) . . . . ?
C17A C18A C19A C20A 178.8(10) . . . . ?
C18A C19A C20A C21A 179.1(11) . . . . ?
C19A C20A C21A C22A -176.2(14) . . . . ?
C8A C9A C10D C11D 89.6(10) . . . . ?
C9A C10D C11D C12D 150.4(8) . . . . ?
C10D C11D C12D C13D -165.3(11) . . . . ?
C11D C12D C13D C14D 179.0(9) . . . . ?
C12D C13D C14D C15D -177.7(11) . . . . ?
C13D C14D C15D C16D 177.7(9) . . . . ?
C14D C15D C16D C17D -179.2(10) . . . . ?
C15D C16D C17D C18D 177.8(9) . . . . ?
C16D C17D C18D C19D -179.5(10) . . . . ?
C17D C18D C19D C20D 179.4(9) . . . . ?
C18D C19D C20D C21D -175.7(13) . . . . ?
C19D C20D C21D C22D -173.9(13) . . . . ?
C5B N1B C1B C2B -51.4(3) . . . . ?
C3B N1B C1B C2B 65.9(3) . . . . ?
C7B N2B C2B C1B -174.4(3) . . . . ?
C4B N2B C2B C1B -51.8(3) . . . . ?
C6B N2B C2B C1B 65.2(3) . . . . ?
N1B C1B C2B N2B -12.4(4) . . . . ?
C5B N1B C3B C4B 65.1(3) . . . . ?
C1B N1B C3B C4B -52.2(3) . . . . ?
C7B N2B C4B C3B -175.1(2) . . . . ?
C2B N2B C4B C3B 65.0(3) . . . . ?
C6B N2B C4B C3B -52.2(3) . . . . ?
N1B C3B C4B N2B -11.7(3) . . . . ?
C1B N1B C5B C6B 66.9(3) . . . . ?
C3B N1B C5B C6B -50.0(4) . . . . ?
C7B N2B C6B C5B -169.4(3) . . . . ?
C4B N2B C6B C5B 66.5(3) . . . . ?
C2B N2B C6B C5B -50.4(3) . . . . ?
N1B C5B C6B N2B -13.3(4) . . . . ?
C4B N2B C7B C8B 67.3(4) . . . . ?
C2B N2B C7B C8B -172.9(3) . . . . ?
C6B N2B C7B C8B -54.0(4) . . . . ?
N2B C7B C8B C9B -176.2(3) . . . . ?
C7B C8B C9B C10E 177.3(4) . . . . ?
C7B C8B C9B C10B 177.3(4) . . . . ?
C8B C9B C10B C11B -172.1(5) . . . . ?
C9B C10B C11B C12B 177.0(5) . . . . ?
C10B C11B C12B C13B 92.8(8) . . . . ?
C8B C9B C10E C11E 152.1(12) . . . . ?
C9B C10E C11E C12E 140.4(13) . . . . ?
C10E C11E C12E C13B 143.2(18) . . . . ?
C11E C12E C13B C14B -165.2(11) . . . . ?
C11B C12B C13B C14B 177.7(6) . . . . ?
C12E C13B C14B C15B -171.8(6) . . . . ?
C12B C13B C14B C15B -171.8(6) . . . . ?
C13B C14B C15B C16B -179.2(6) . . . . ?
C14B C15B C16B C17B -179.5(6) . . . . ?
C15B C16B C17B C18B -178.7(6) . . . . ?
C16B C17B C18B C19B -179.2(7) . . . . ?
C17B C18B C19B C20B -172.9(7) . . . . ?
C18B C19B C20B C21B -179.0(8) . . . . ?
C19B C20B C21B C22B -172.6(8) . . . . ?
C5C N1C C1C C2C 67.6(3) . . . . ?
C3C N1C C1C C2C -48.8(3) . . . . ?
C6C N2C C2C C1C -49.0(3) . . . . ?
C7C N2C C2C C1C -173.5(3) . . . . ?
C4C N2C C2C C1C 67.6(3) . . . . ?
N1C C1C C2C N2C -16.8(4) . . . . ?
C1C N1C C3C C4C 69.9(4) . . . . ?
C5C N1C C3C C4C -47.1(4) . . . . ?
C2C N2C C4C C3C -47.3(4) . . . . ?
C6C N2C C4C C3C 69.5(3) . . . . ?
C7C N2C C4C C3C -168.8(3) . . . . ?
N1C C3C C4C N2C -18.6(4) . . . . ?
C1C N1C C5C C6C -47.7(4) . . . . ?
C3C N1C C5C C6C 68.7(4) . . . . ?
C2C N2C C6C C5C 68.2(3) . . . . ?
C7C N2C C6C C5C -167.5(3) . . . . ?
C4C N2C C6C C5C -48.7(3) . . . . ?
N1C C5C C6C N2C -17.8(4) . . . . ?
C2C N2C C7C C8C 68.3(4) . . . . ?
C6C N2C C7C C8C -53.7(4) . . . . ?
C4C N2C C7C C8C -172.6(3) . . . . ?
N2C C7C C8C C9C -175.0(3) . . . . ?
C7C C8C C9C C10C 174.3(3) . . . . ?
C8C C9C C10C C11C -175.1(4) . . . . ?
C9C C10C C11C C12C 175.4(4) . . . . ?
C10C C11C C12C C13C -69.1(6) . . . . ?
C11C C12C C13C C14C -178.3(4) . . . . ?
C12C C13C C14C C15C 178.6(5) . . . . ?
C13C C14C C15C C16C 175.5(5) . . . . ?
C14C C15C C16C C17C -179.6(5) . . . . ?
C15C C16C C17C C18C 177.5(5) . . . . ?
C16C C17C C18C C19C 179.3(6) . . . . ?
C17C C18C C19C C20C 179.0(6) . . . . ?
C18C C19C C20C C21C 175.1(7) . . . . ?
C19C C20C C21C C22C -179.0(7) . . . . ?
